data_1571441
loop_
_publ_author_name
'Li, Yijie'
'Tamizmani, Masilamani'
'Akram, Manjur O.'
'Martin, Caleb D.'

_publ_section_title
;
 Carborane-arene fused boracyclic analogues of polycyclic aromatic
 hydrocarbons accessed by intramolecular borylation.
;
_journal_issue 20
_journal_name_full 'Chemical science'
_journal_page_first 7568
_journal_page_last 7575
_journal_paper_doi 10.1039/d4sc00990h
_journal_volume 15
_journal_year 2024
_chemical_formula_sum 'C25 H36 B21 Br Cl2'
_chemical_formula_weight 714.36
_chemical_name_systematic BrB2NpoCb2
_chemical_properties_physical Air-sensitive,Moisture-sensitive
_space_group_crystal_system monoclinic
_space_group_IT_number 14
_space_group_name_Hall '-P 2yn'
_space_group_name_H-M_alt 'P 1 21/n 1'
_atom_sites_solution_hydrogens geom
_atom_sites_solution_primary direct
_audit_creation_method SHELXL-2019/1
_audit_update_record
;
2024-02-09 deposited with the CCDC.	2024-04-16 downloaded from the CCDC.
;
_cell_angle_alpha 90
_cell_angle_beta 94.611(2)
_cell_angle_gamma 90
_cell_formula_units_Z 4
_cell_length_a 10.9590(6)
_cell_length_b 15.3894(7)
_cell_length_c 20.9170(12)
_cell_measurement_reflns_used 9120
_cell_measurement_temperature 150(2)
_cell_measurement_theta_max 28.31
_cell_measurement_theta_min 2.29
_cell_volume 3516.3(3)
_computing_cell_refinement 'Bruker SAINT'
_computing_data_collection 'Bruker APEX2'
_computing_data_reduction 'Bruker SAINT'
_computing_molecular_graphics 'Bruker SHELXTL'
_computing_publication_material 'Bruker SHELXTL'
_computing_structure_refinement 'SHELXL-2019/1 (Sheldrick, 2019)'
_computing_structure_solution 'SHELXS-97 (Sheldrick 2008)'
_diffrn_ambient_temperature 150(2)
_diffrn_measured_fraction_theta_full 0.998
_diffrn_measured_fraction_theta_max 0.998
_diffrn_measurement_device_type 'Bruker APEX-II CCD'
_diffrn_measurement_method '\f and \w scans'
_diffrn_radiation_type MoK\a
_diffrn_radiation_wavelength 0.71073
_diffrn_reflns_av_R_equivalents 0.0532
_diffrn_reflns_av_unetI/netI 0.0198
_diffrn_reflns_Laue_measured_fraction_full 0.998
_diffrn_reflns_Laue_measured_fraction_max 0.998
_diffrn_reflns_limit_h_max 13
_diffrn_reflns_limit_h_min -13
_diffrn_reflns_limit_k_max 18
_diffrn_reflns_limit_k_min -18
_diffrn_reflns_limit_l_max 25
_diffrn_reflns_limit_l_min -25
_diffrn_reflns_number 98107
_diffrn_reflns_point_group_measured_fraction_full 0.998
_diffrn_reflns_point_group_measured_fraction_max 0.998
_diffrn_reflns_theta_full 25.242
_diffrn_reflns_theta_max 25.681
_diffrn_reflns_theta_min 2.173
_exptl_absorpt_coefficient_mu 1.343
_exptl_absorpt_correction_T_max 0.665
_exptl_absorpt_correction_T_min 0.386
_exptl_absorpt_correction_type multi-scan
_exptl_absorpt_process_details SADabs
_exptl_crystal_colour green
_exptl_crystal_density_diffrn 1.349
_exptl_crystal_description plate
_exptl_crystal_F_000 1440
_exptl_crystal_recrystallization_method 'vapor diffusion by dichloromethane solution into toluene'
_exptl_crystal_size_max 0.644
_exptl_crystal_size_mid 0.292
_exptl_crystal_size_min 0.150
_refine_diff_density_max 1.226
_refine_diff_density_min -1.176
_refine_diff_density_rms 0.090
_refine_ls_extinction_method none
_refine_ls_goodness_of_fit_ref 1.069
_refine_ls_hydrogen_treatment constr
_refine_ls_matrix_type full
_refine_ls_number_parameters 442
_refine_ls_number_reflns 6666
_refine_ls_number_restraints 0
_refine_ls_restrained_S_all 1.069
_refine_ls_R_factor_all 0.0634
_refine_ls_R_factor_gt 0.0532
_refine_ls_shift/su_max 0.005
_refine_ls_shift/su_mean 0.000
_refine_ls_structure_factor_coef Fsqd
_refine_ls_weighting_details 'w=1/[\s^2^(Fo^2^)+(0.0837P)^2^+8.4774P] where P=(Fo^2^+2Fc^2^)/3'
_refine_ls_weighting_scheme calc
_refine_ls_wR_factor_gt 0.1512
_refine_ls_wR_factor_ref 0.1636
_reflns_Friedel_coverage 0.000
_reflns_number_gt 5709
_reflns_number_total 6666
_reflns_threshold_expression 'I > 2\s(I)'
_cod_data_source_file d4sc00990h2.cif
_cod_data_source_block BrB2NpoCb2
_cod_depositor_comments
;
The following automatic conversions were performed:

data item '_exptl_absorpt_correction_type' value 'MULTI-SCAN' was
changed to 'multi-scan' in accordance with the
/home/data/users/saulius/crontab/automatic-downloads/rss-feeds/RSC/lib/dictionaries/cif_core.dic
dictionary named 'cif_core.dic' version 2.4.2 last updated on
2011-04-26.

data item '_atom_sites_solution_primary' value 'DIRECT METHODS' was
changed to 'direct'.

Automatic conversion script
Id: cif_fix_values 8170 2020-07-09 18:12:32Z antanas 

 Adding full bibliography for 1571438--1571443.cif.
;
_cod_original_sg_symbol_H-M 'P 21/n'
_cod_database_code 1571441
_shelx_shelxl_version_number 2019/1
_shelx_space_group_comment
; 
The symmetry employed for this shelxl refinement is uniquely defined 
by the following loop, which should always be used as a source of 
symmetry information in preference to the above space-group names. 
They are only intended as comments. 
;
_shelx_estimated_absorpt_t_min 0.478
_shelx_estimated_absorpt_t_max 0.824

loop_
_space_group_symop_operation_xyz
'x, y, z'
'-x+1/2, y+1/2, -z+1/2'
'-x, -y, -z'
'x-1/2, -y-1/2, z-1/2'

loop_
_atom_site_label
_atom_site_type_symbol
_atom_site_fract_x
_atom_site_fract_y
_atom_site_fract_z
_atom_site_U_iso_or_equiv
_atom_site_adp_type
_atom_site_occupancy
_atom_site_site_symmetry_order
_atom_site_calc_flag
_atom_site_refinement_flags_posn
_atom_site_refinement_flags_adp
_atom_site_refinement_flags_occupancy
_atom_site_disorder_assembly
_atom_site_disorder_group
Br1 Br 0.34669(3) 0.74668(2) 0.17274(2) 0.03199(14) Uani 1 1 d . . . . .
Cl2 Cl 0.61356(16) 0.79366(15) 0.54231(8) 0.0882(5) Uani 1 1 d . . . . .
Cl1 Cl 0.7001(3) 0.96001(15) 0.49352(11) 0.1245(8) Uani 1 1 d . . . . .
C7 C 0.5422(3) 0.7179(2) 0.36958(15) 0.0227(6) Uani 1 1 d . . . . .
C8 C 0.6706(3) 0.7176(2) 0.38373(15) 0.0239(7) Uani 1 1 d . . . . .
C5 C 0.5562(3) 0.8529(2) 0.31041(14) 0.0204(6) Uani 1 1 d . . . . .
C1 C 0.4522(3) 0.9229(2) 0.19543(15) 0.0205(6) Uani 1 1 d . . . . .
C6 C 0.4872(3) 0.7872(2) 0.33327(15) 0.0221(6) Uani 1 1 d . . . . .
H107 H 0.400774 0.788275 0.324576 0.026 Uiso 1 1 calc R U . . .
C2 C 0.4975(3) 0.9300(2) 0.27584(15) 0.0204(6) Uani 1 1 d . . . . .
C10 C 0.6858(3) 0.8515(2) 0.32394(15) 0.0250(7) Uani 1 1 d . . . . .
H105 H 0.734347 0.896553 0.307983 0.030 Uiso 1 1 calc R U . . .
C3 C 0.5600(3) 0.8128(2) 0.10678(15) 0.0215(6) Uani 1 1 d . . . . .
C11 C 0.4712(3) 0.6485(2) 0.39215(16) 0.0279(7) Uani 1 1 d . . . . .
H103 H 0.385150 0.647350 0.381832 0.033 Uiso 1 1 calc R U . . .
C19 C 0.6232(3) 0.5772(2) 0.25595(16) 0.0246(7) Uani 1 1 d . . . . .
H19 H 0.652732 0.582100 0.299757 0.030 Uiso 1 1 calc R U . . .
C4 C 0.6218(3) 0.7093(2) 0.10221(15) 0.0234(7) Uani 1 1 d . . . . .
C17 C 0.5146(3) 0.4949(2) 0.16938(16) 0.0258(7) Uani 1 1 d . . . . .
C15 C 0.5952(3) 0.6391(2) 0.14954(15) 0.0241(7) Uani 1 1 d . . . . .
C18 C 0.5616(3) 0.5013(2) 0.23433(16) 0.0242(7) Uani 1 1 d . . . . .
C21 C 0.4538(3) 0.4181(2) 0.14807(18) 0.0336(8) Uani 1 1 d . . . . .
H21 H 0.421487 0.413282 0.104700 0.040 Uiso 1 1 calc R U . . .
C16 C 0.5324(3) 0.5662(2) 0.12820(16) 0.0268(7) Uani 1 1 d . . . . .
H16 H 0.500062 0.563416 0.084729 0.032 Uiso 1 1 calc R U . . .
C14 C 0.7248(3) 0.6491(2) 0.42151(16) 0.0311(8) Uani 1 1 d . . . . .
H14 H 0.810870 0.648323 0.431571 0.037 Uiso 1 1 calc R U . . .
C9 C 0.7406(3) 0.7861(2) 0.35959(16) 0.0272(7) Uani 1 1 d . . . . .
H101 H 0.826956 0.786352 0.368444 0.033 Uiso 1 1 calc R U . . .
C20 C 0.6411(3) 0.6444(2) 0.21465(15) 0.0247(7) Uani 1 1 d . . . . .
H20 H 0.684574 0.694764 0.229804 0.030 Uiso 1 1 calc R U . . .
C12 C 0.5260(4) 0.5837(2) 0.42848(18) 0.0339(8) Uani 1 1 d . . . . .
H12 H 0.477671 0.538056 0.443714 0.041 Uiso 1 1 calc R U . . .
C22 C 0.4413(4) 0.3509(2) 0.1893(2) 0.0365(8) Uani 1 1 d . . . . .
H22 H 0.401439 0.299194 0.174183 0.044 Uiso 1 1 calc R U . . .
C13 C 0.6535(4) 0.5838(2) 0.44365(17) 0.0337(8) Uani 1 1 d . . . . .
H13 H 0.690507 0.538569 0.469310 0.040 Uiso 1 1 calc R U . . .
C24 C 0.5443(3) 0.4304(2) 0.27684(18) 0.0304(8) Uani 1 1 d . . . . .
H24 H 0.573028 0.434628 0.320804 0.037 Uiso 1 1 calc R U . . .
C23 C 0.4867(3) 0.3570(2) 0.2544(2) 0.0357(8) Uani 1 1 d . . . . .
H23 H 0.476956 0.309554 0.282587 0.043 Uiso 1 1 calc R U . . .
B1 B 0.4647(3) 0.8328(2) 0.15875(17) 0.0226(7) Uani 1 1 d . . . . .
C25 C 0.5575(7) 0.8839(4) 0.5012(3) 0.092(2) Uani 1 1 d . . . . .
H25A H 0.495086 0.913526 0.525127 0.110 Uiso 1 1 calc R U . . .
H25B H 0.519910 0.867499 0.458299 0.110 Uiso 1 1 calc R U . . .
B15 B 0.7137(3) 0.7962(2) 0.12909(17) 0.0229(7) Uani 1 1 d . . . . .
H15 H 0.753471 0.803290 0.179837 0.028 Uiso 1 1 calc R U . . .
B2 B 0.5800(3) 0.9824(2) 0.22002(17) 0.0205(7) Uani 1 1 d . . . . .
H2 H 0.674688 0.962665 0.209406 0.025 Uiso 1 1 calc R U . . .
B18 B 0.6819(4) 0.8634(3) 0.00027(18) 0.0268(8) Uani 1 1 d . . . . .
H18 H 0.702940 0.915093 -0.034922 0.032 Uiso 1 1 calc R U . . .
B19 B 0.7931(3) 0.8268(3) 0.06161(18) 0.0259(8) Uani 1 1 d . . . . .
H19A H 0.887904 0.854455 0.067183 0.031 Uiso 1 1 calc R U . . .
B4 B 0.3233(3) 0.9858(2) 0.17890(19) 0.0262(8) Uani 1 1 d . . . . .
H4 H 0.248744 0.969116 0.141116 0.031 Uiso 1 1 calc R U . . .
B3 B 0.4707(3) 1.0216(2) 0.15901(18) 0.0241(7) Uani 1 1 d . . . . .
H3 H 0.492972 1.029389 0.107992 0.029 Uiso 1 1 calc R U . . .
B10 B 0.4029(3) 0.9981(2) 0.31369(19) 0.0262(8) Uani 1 1 d . . . . .
H104 H 0.380942 0.990049 0.364729 0.031 Uiso 1 1 calc R U . . .
B21 B 0.7452(4) 0.7569(3) -0.0034(2) 0.0301(9) Uani 1 1 d . . . . .
H21A H 0.807921 0.738402 -0.040865 0.036 Uiso 1 1 calc R U . . .
B11 B 0.4216(4) 1.1024(3) 0.2785(2) 0.0290(8) Uani 1 1 d . . . . .
H102 H 0.411554 1.163936 0.306179 0.035 Uiso 1 1 calc R U . . .
B7 B 0.5322(3) 1.0926(2) 0.22064(19) 0.0248(7) Uani 1 1 d . . . . .
H7 H 0.595222 1.147284 0.210388 0.030 Uiso 1 1 calc R U . . .
B13 B 0.5345(4) 0.8549(2) 0.03089(17) 0.0255(8) Uani 1 1 d . . . . .
H13A H 0.457966 0.900975 0.016744 0.031 Uiso 1 1 calc R U . . .
B14 B 0.6644(3) 0.8870(2) 0.08184(17) 0.0233(7) Uani 1 1 d . . . . .
H14A H 0.674109 0.954870 0.100968 0.028 Uiso 1 1 calc R U . . .
B20 B 0.7650(4) 0.7153(3) 0.07651(18) 0.0277(8) Uani 1 1 d . . . . .
H20A H 0.840560 0.669281 0.092432 0.033 Uiso 1 1 calc R U . . .
B12 B 0.5074(4) 0.7423(2) 0.04485(18) 0.0250(8) Uani 1 1 d . . . . .
H12A H 0.413152 0.713768 0.040424 0.030 Uiso 1 1 calc R U . . .
B5 B 0.3431(3) 0.9274(2) 0.25213(18) 0.0240(7) Uani 1 1 d . . . . .
H5 H 0.282242 0.871491 0.262469 0.029 Uiso 1 1 calc R U . . .
B17 B 0.5837(4) 0.7740(3) -0.02212(18) 0.0302(8) Uani 1 1 d . . . . .
H17 H 0.539477 0.766855 -0.072006 0.036 Uiso 1 1 calc R U . . .
B16 B 0.6371(4) 0.6832(3) 0.02408(18) 0.0285(8) Uani 1 1 d . . . . .
H16A H 0.628288 0.615446 0.004788 0.034 Uiso 1 1 calc R U . . .
B6 B 0.5501(3) 1.0324(2) 0.29335(18) 0.0244(7) Uani 1 1 d . . . . .
H106 H 0.625562 1.046907 0.331164 0.029 Uiso 1 1 calc R U . . .
B8 B 0.3722(4) 1.0946(2) 0.1955(2) 0.0280(8) Uani 1 1 d . . . . .
H8 H 0.328984 1.151067 0.168464 0.034 Uiso 1 1 calc R U . . .
B9 B 0.2923(4) 1.0361(2) 0.2529(2) 0.0296(8) Uani 1 1 d . . . . .
H100 H 0.196993 1.053553 0.263785 0.036 Uiso 1 1 calc R U . . .

loop_
_atom_site_aniso_label
_atom_site_aniso_U_11
_atom_site_aniso_U_22
_atom_site_aniso_U_33
_atom_site_aniso_U_23
_atom_site_aniso_U_13
_atom_site_aniso_U_12
Br1 0.0315(2) 0.0262(2) 0.0395(2) -0.00427(14) 0.01039(16) -0.01067(13)
Cl2 0.0771(10) 0.1252(15) 0.0625(9) 0.0042(9) 0.0076(7) 0.0069(10)
Cl1 0.183(2) 0.0918(14) 0.1034(15) -0.0249(12) 0.0402(15) -0.0246(15)
C7 0.0263(16) 0.0215(15) 0.0209(15) 0.0002(12) 0.0057(12) 0.0033(13)
C8 0.0264(16) 0.0249(16) 0.0205(15) -0.0008(13) 0.0021(12) 0.0040(13)
C5 0.0222(15) 0.0200(15) 0.0190(14) 0.0008(12) 0.0009(12) 0.0016(12)
C1 0.0173(14) 0.0210(15) 0.0232(15) 0.0027(12) 0.0011(11) -0.0015(12)
C6 0.0199(15) 0.0237(16) 0.0226(15) -0.0013(12) 0.0018(12) 0.0007(12)
C2 0.0197(15) 0.0199(15) 0.0218(15) -0.0006(12) 0.0024(12) -0.0020(12)
C10 0.0228(15) 0.0261(17) 0.0259(16) 0.0019(13) 0.0013(13) -0.0017(13)
C3 0.0244(15) 0.0182(15) 0.0214(15) 0.0005(12) -0.0010(12) -0.0041(12)
C11 0.0294(17) 0.0238(16) 0.0314(17) 0.0061(14) 0.0082(14) 0.0038(13)
C19 0.0263(16) 0.0233(16) 0.0244(16) 0.0005(13) 0.0031(13) 0.0017(13)
C4 0.0271(16) 0.0204(15) 0.0230(16) -0.0003(12) 0.0030(13) -0.0008(13)
C17 0.0268(16) 0.0234(16) 0.0279(17) -0.0048(13) 0.0062(13) 0.0010(13)
C15 0.0288(16) 0.0199(15) 0.0238(16) 0.0004(12) 0.0043(13) 0.0022(13)
C18 0.0212(15) 0.0218(15) 0.0300(17) -0.0009(13) 0.0058(13) 0.0053(12)
C21 0.039(2) 0.0275(18) 0.0355(19) -0.0066(15) 0.0115(16) -0.0065(15)
C16 0.0319(17) 0.0260(17) 0.0228(16) -0.0018(13) 0.0043(13) -0.0029(14)
C14 0.0337(18) 0.0317(18) 0.0272(17) 0.0015(14) -0.0018(14) 0.0106(15)
C9 0.0215(16) 0.0308(18) 0.0288(17) -0.0001(14) -0.0011(13) 0.0010(13)
C20 0.0274(16) 0.0209(15) 0.0255(16) -0.0001(13) -0.0005(13) 0.0002(13)
C12 0.043(2) 0.0254(17) 0.0351(19) 0.0083(15) 0.0117(16) 0.0035(15)
C22 0.040(2) 0.0241(17) 0.048(2) -0.0039(16) 0.0168(17) -0.0046(15)
C13 0.046(2) 0.0280(18) 0.0277(17) 0.0072(14) 0.0054(15) 0.0126(16)
C24 0.0276(17) 0.0267(17) 0.0381(19) 0.0073(15) 0.0088(14) 0.0048(14)
C23 0.0349(19) 0.0250(18) 0.049(2) 0.0116(16) 0.0149(17) 0.0037(15)
B1 0.0219(17) 0.0212(17) 0.0241(17) 0.0037(14) -0.0023(14) -0.0023(14)
C25 0.145(7) 0.053(3) 0.071(4) -0.021(3) -0.033(4) 0.024(4)
B15 0.0224(17) 0.0237(18) 0.0227(17) 0.0037(14) 0.0015(14) -0.0025(14)
B2 0.0197(16) 0.0176(16) 0.0237(17) 0.0030(13) -0.0020(13) -0.0033(13)
B18 0.036(2) 0.0247(18) 0.0206(17) 0.0040(14) 0.0048(15) -0.0029(15)
B19 0.0273(18) 0.0277(19) 0.0230(17) 0.0027(15) 0.0040(14) -0.0025(15)
B4 0.0223(17) 0.0219(18) 0.034(2) 0.0072(15) -0.0003(15) 0.0000(14)
B3 0.0232(17) 0.0190(17) 0.0300(19) 0.0068(14) 0.0016(14) -0.0016(14)
B10 0.0260(18) 0.0212(17) 0.033(2) -0.0016(15) 0.0089(15) 0.0000(14)
B21 0.038(2) 0.027(2) 0.0258(19) 0.0002(15) 0.0096(17) -0.0022(16)
B11 0.030(2) 0.0226(18) 0.035(2) 0.0011(15) 0.0048(16) 0.0006(15)
B7 0.0233(17) 0.0183(17) 0.0327(19) 0.0012(14) 0.0016(15) -0.0009(14)
B13 0.032(2) 0.0230(18) 0.0206(17) 0.0028(14) -0.0018(15) -0.0046(15)
B14 0.0259(18) 0.0224(17) 0.0219(17) 0.0021(14) 0.0028(14) -0.0030(14)
B20 0.034(2) 0.0243(19) 0.0256(19) 0.0023(15) 0.0080(16) 0.0001(16)
B12 0.0297(19) 0.0235(18) 0.0212(18) -0.0019(14) -0.0021(15) -0.0043(14)
B5 0.0194(17) 0.0234(18) 0.0295(19) 0.0024(14) 0.0041(14) 0.0020(14)
B17 0.043(2) 0.0286(19) 0.0184(17) -0.0006(15) 0.0008(16) -0.0054(17)
B16 0.038(2) 0.0253(19) 0.0221(18) -0.0029(15) 0.0054(15) -0.0013(16)
B6 0.0272(18) 0.0195(17) 0.0269(18) -0.0018(14) 0.0054(14) -0.0003(14)
B8 0.0253(18) 0.0198(17) 0.039(2) 0.0051(15) 0.0037(16) 0.0009(14)
B9 0.0264(18) 0.0213(18) 0.042(2) 0.0036(16) 0.0078(16) 0.0031(15)

loop_
_atom_type_symbol
_atom_type_description
_atom_type_scat_dispersion_real
_atom_type_scat_dispersion_imag
_atom_type_scat_source
C C 0.0033 0.0016 'International Tables Vol C Tables 4.2.6.8 and 6.1.1.4'
H H 0.0000 0.0000 'International Tables Vol C Tables 4.2.6.8 and 6.1.1.4'
B B 0.0013 0.0007 'International Tables Vol C Tables 4.2.6.8 and 6.1.1.4'
Cl Cl 0.1484 0.1585 'International Tables Vol C Tables 4.2.6.8 and 6.1.1.4'
Br Br -0.2901 2.4595 'International Tables Vol C Tables 4.2.6.8 and 6.1.1.4'

loop_
_geom_angle_atom_site_label_1
_geom_angle_atom_site_label_2
_geom_angle_atom_site_label_3
_geom_angle
_geom_angle_site_symmetry_1
_geom_angle_site_symmetry_3
_geom_angle_publ_flag
C8 C7 C6 119.2(3) . . ?
C8 C7 C11 119.3(3) . . ?
C6 C7 C11 121.5(3) . . ?
C7 C8 C14 118.9(3) . . ?
C7 C8 C9 118.7(3) . . ?
C14 C8 C9 122.4(3) . . ?
C6 C5 C10 119.3(3) . . ?
C6 C5 C2 121.5(3) . . ?
C10 C5 C2 119.1(3) . . ?
B1 C1 B2 120.5(3) . . ?
B1 C1 C2 119.7(2) . . ?
B2 C1 C2 60.55(18) . . ?
B1 C1 B3 122.5(3) . . ?
B2 C1 B3 62.5(2) . . ?
C2 C1 B3 110.0(2) . . ?
B1 C1 B4 119.5(3) . . ?
B2 C1 B4 113.4(2) . . ?
C2 C1 B4 109.2(2) . . ?
B3 C1 B4 62.6(2) . . ?
B1 C1 B5 116.7(3) . . ?
B2 C1 B5 111.2(2) . . ?
C2 C1 B5 59.62(18) . . ?
B3 C1 B5 112.2(2) . . ?
B4 C1 B5 61.4(2) . . ?
C5 C6 C7 121.3(3) . . ?
C5 C2 B6 120.0(3) . . ?
C5 C2 B10 120.7(3) . . ?
B6 C2 B10 62.7(2) . . ?
C5 C2 C1 119.9(2) . . ?
B6 C2 C1 109.5(2) . . ?
B10 C2 C1 110.7(2) . . ?
C5 C2 B5 119.4(3) . . ?
B6 C2 B5 112.9(2) . . ?
B10 C2 B5 62.0(2) . . ?
C1 C2 B5 61.13(19) . . ?
C5 C2 B2 117.7(2) . . ?
B6 C2 B2 61.9(2) . . ?
B10 C2 B2 113.2(2) . . ?
C1 C2 B2 59.71(18) . . ?
B5 C2 B2 111.7(2) . . ?
C9 C10 C5 120.4(3) . . ?
B1 C3 B13 119.3(3) . . ?
B1 C3 B14 124.3(3) . . ?
B13 C3 B14 62.2(2) . . ?
B1 C3 B15 121.4(3) . . ?
B13 C3 B15 112.8(3) . . ?
B14 C3 B15 61.7(2) . . ?
B1 C3 C4 119.6(2) . . ?
B13 C3 C4 109.3(2) . . ?
B14 C3 C4 108.6(2) . . ?
B15 C3 C4 60.23(19) . . ?
B1 C3 B12 115.4(3) . . ?
B13 C3 B12 62.0(2) . . ?
B14 C3 B12 111.9(2) . . ?
B15 C3 B12 111.3(3) . . ?
C4 C3 B12 59.86(19) . . ?
C12 C11 C7 120.3(3) . . ?
C20 C19 C18 120.9(3) . . ?
C15 C4 B20 118.6(3) . . ?
C15 C4 B16 120.0(3) . . ?
B20 C4 B16 63.0(2) . . ?
C15 C4 C3 121.6(3) . . ?
B20 C4 C3 110.0(2) . . ?
B16 C4 C3 109.7(2) . . ?
C15 C4 B15 118.4(3) . . ?
B20 C4 B15 62.3(2) . . ?
B16 C4 B15 113.1(3) . . ?
C3 C4 B15 59.72(19) . . ?
C15 C4 B12 119.7(3) . . ?
B20 C4 B12 113.4(3) . . ?
B16 C4 B12 61.8(2) . . ?
C3 C4 B12 60.48(19) . . ?
B15 C4 B12 111.4(2) . . ?
C21 C17 C18 119.1(3) . . ?
C21 C17 C16 122.7(3) . . ?
C18 C17 C16 118.1(3) . . ?
C16 C15 C20 119.4(3) . . ?
C16 C15 C4 119.4(3) . . ?
C20 C15 C4 121.1(3) . . ?
C19 C18 C17 119.6(3) . . ?
C19 C18 C24 121.2(3) . . ?
C17 C18 C24 119.2(3) . . ?
C22 C21 C17 120.3(4) . . ?
C15 C16 C17 121.7(3) . . ?
C13 C14 C8 120.4(3) . . ?
C10 C9 C8 121.1(3) . . ?
C19 C20 C15 120.3(3) . . ?
C11 C12 C13 120.6(3) . . ?
C21 C22 C23 120.9(3) . . ?
C14 C13 C12 120.3(3) . . ?
C23 C24 C18 120.0(4) . . ?
C24 C23 C22 120.3(3) . . ?
C1 B1 C3 125.5(3) . . ?
C1 B1 Br1 116.6(2) . . ?
C3 B1 Br1 117.6(2) . . ?
Cl2 C25 Cl1 105.5(4) . . ?
C3 B15 C4 60.05(19) . . ?
C3 B15 B14 59.08(19) . . ?
C4 B15 B14 106.5(2) . . ?
C3 B15 B19 105.9(2) . . ?
C4 B15 B19 104.7(3) . . ?
B14 B15 B19 59.7(2) . . ?
C3 B15 B20 106.6(3) . . ?
C4 B15 B20 57.8(2) . . ?
B14 B15 B20 107.7(3) . . ?
B19 B15 B20 59.8(2) . . ?
C1 B2 C2 59.75(18) . . ?
C1 B2 B6 106.7(2) . . ?
C2 B2 B6 58.35(19) . . ?
C1 B2 B7 106.1(2) . . ?
C2 B2 B7 105.6(3) . . ?
B6 B2 B7 60.2(2) . . ?
C1 B2 B3 58.76(18) . . ?
C2 B2 B3 106.4(2) . . ?
B6 B2 B3 108.2(3) . . ?
B7 B2 B3 60.0(2) . . ?
B14 B18 B21 107.6(3) . . ?
B14 B18 B17 107.5(3) . . ?
B21 B18 B17 60.6(2) . . ?
B14 B18 B19 59.6(2) . . ?
B21 B18 B19 59.8(2) . . ?
B17 B18 B19 107.9(3) . . ?
B14 B18 B13 59.9(2) . . ?
B21 B18 B13 108.2(3) . . ?
B17 B18 B13 59.7(2) . . ?
B19 B18 B13 107.6(3) . . ?
B14 B19 B20 108.2(3) . . ?
B14 B19 B21 107.9(3) . . ?
B20 B19 B21 60.3(2) . . ?
B14 B19 B15 59.9(2) . . ?
B20 B19 B15 60.1(2) . . ?
B21 B19 B15 108.2(3) . . ?
B14 B19 B18 59.7(2) . . ?
B20 B19 B18 108.2(3) . . ?
B21 B19 B18 60.0(2) . . ?
B15 B19 B18 107.7(3) . . ?
C1 B4 B5 60.07(19) . . ?
C1 B4 B8 105.1(3) . . ?
B5 B4 B8 107.1(3) . . ?
C1 B4 B9 106.2(3) . . ?
B5 B4 B9 59.4(2) . . ?
B8 B4 B9 60.0(2) . . ?
C1 B4 B3 58.60(19) . . ?
B5 B4 B3 107.9(3) . . ?
B8 B4 B3 59.5(2) . . ?
B9 B4 B3 107.8(3) . . ?
C1 B3 B8 105.7(3) . . ?
C1 B3 B7 105.8(3) . . ?
B8 B3 B7 60.5(2) . . ?
C1 B3 B2 58.70(18) . . ?
B8 B3 B2 107.7(3) . . ?
B7 B3 B2 59.8(2) . . ?
C1 B3 B4 58.83(19) . . ?
B8 B3 B4 60.1(2) . . ?
B7 B3 B4 108.5(3) . . ?
B2 B3 B4 107.2(2) . . ?
C2 B10 B5 59.33(19) . . ?
C2 B10 B6 58.49(19) . . ?
B5 B10 B6 107.3(3) . . ?
C2 B10 B9 105.8(3) . . ?
B5 B10 B9 59.5(2) . . ?
B6 B10 B9 108.0(3) . . ?
C2 B10 B11 105.4(3) . . ?
B5 B10 B11 107.5(3) . . ?
B6 B10 B11 59.9(2) . . ?
B9 B10 B11 60.3(2) . . ?
B16 B21 B19 107.7(3) . . ?
B16 B21 B18 107.6(3) . . ?
B19 B21 B18 60.2(2) . . ?
B16 B21 B20 60.1(2) . . ?
B19 B21 B20 59.7(2) . . ?
B18 B21 B20 107.9(3) . . ?
B16 B21 B17 59.5(2) . . ?
B19 B21 B17 107.6(3) . . ?
B18 B21 B17 59.8(2) . . ?
B20 B21 B17 107.4(3) . . ?
B6 B11 B8 107.7(3) . . ?
B6 B11 B10 59.9(2) . . ?
B8 B11 B10 107.8(3) . . ?
B6 B11 B7 59.8(2) . . ?
B8 B11 B7 60.3(2) . . ?
B10 B11 B7 108.1(3) . . ?
B6 B11 B9 107.6(3) . . ?
B8 B11 B9 60.0(2) . . ?
B10 B11 B9 59.8(2) . . ?
B7 B11 B9 108.2(3) . . ?
B2 B7 B6 59.8(2) . . ?
B2 B7 B3 60.2(2) . . ?
B6 B7 B3 108.0(3) . . ?
B2 B7 B11 107.6(3) . . ?
B6 B7 B11 59.9(2) . . ?
B3 B7 B11 107.7(3) . . ?
B2 B7 B8 107.3(2) . . ?
B6 B7 B8 107.4(3) . . ?
B3 B7 B8 59.5(2) . . ?
B11 B7 B8 59.7(2) . . ?
C3 B13 B14 59.20(19) . . ?
C3 B13 B17 106.1(3) . . ?
B14 B13 B17 107.5(3) . . ?
C3 B13 B12 59.97(19) . . ?
B14 B13 B12 107.9(3) . . ?
B17 B13 B12 59.1(2) . . ?
C3 B13 B18 105.9(3) . . ?
B14 B13 B18 59.5(2) . . ?
B17 B13 B18 60.1(2) . . ?
B12 B13 B18 107.2(3) . . ?
C3 B14 B19 106.6(3) . . ?
C3 B14 B18 106.3(3) . . ?
B19 B14 B18 60.7(2) . . ?
C3 B14 B15 59.26(19) . . ?
B19 B14 B15 60.4(2) . . ?
B18 B14 B15 108.9(3) . . ?
C3 B14 B13 58.61(19) . . ?
B19 B14 B13 109.0(3) . . ?
B18 B14 B13 60.6(2) . . ?
B15 B14 B13 107.9(3) . . ?
C4 B20 B19 106.6(3) . . ?
C4 B20 B16 58.6(2) . . ?
B19 B20 B16 107.4(3) . . ?
C4 B20 B15 59.9(2) . . ?
B19 B20 B15 60.1(2) . . ?
B16 B20 B15 107.6(3) . . ?
C4 B20 B21 105.6(3) . . ?
B19 B20 B21 60.0(2) . . ?
B16 B20 B21 59.5(2) . . ?
B15 B20 B21 107.9(3) . . ?
C4 B12 C3 59.65(19) . . ?
C4 B12 B17 105.6(3) . . ?
C3 B12 B17 105.6(3) . . ?
C4 B12 B16 58.1(2) . . ?
C3 B12 B16 106.1(3) . . ?
B17 B12 B16 60.3(2) . . ?
C4 B12 B13 106.0(3) . . ?
C3 B12 B13 58.07(19) . . ?
B17 B12 B13 60.3(2) . . ?
B16 B12 B13 108.1(3) . . ?
C2 B5 C1 59.26(18) . . ?
C2 B5 B9 106.1(3) . . ?
C1 B5 B9 106.0(3) . . ?
C2 B5 B10 58.6(2) . . ?
C1 B5 B10 106.5(2) . . ?
B9 B5 B10 60.6(2) . . ?
C2 B5 B4 106.6(2) . . ?
C1 B5 B4 58.5(2) . . ?
B9 B5 B4 60.7(2) . . ?
B10 B5 B4 109.2(3) . . ?
B12 B17 B16 60.2(2) . . ?
B12 B17 B13 60.6(2) . . ?
B16 B17 B13 108.4(3) . . ?
B12 B17 B18 108.6(3) . . ?
B16 B17 B18 107.4(3) . . ?
B13 B17 B18 60.3(2) . . ?
B12 B17 B21 108.0(3) . . ?
B16 B17 B21 59.4(2) . . ?
B13 B17 B21 108.0(3) . . ?
B18 B17 B21 59.7(2) . . ?
C4 B16 B21 106.3(3) . . ?
C4 B16 B12 60.1(2) . . ?
B21 B16 B12 108.8(3) . . ?
C4 B16 B17 106.5(3) . . ?
B21 B16 B17 61.2(2) . . ?
B12 B16 B17 59.5(2) . . ?
C4 B16 B20 58.4(2) . . ?
B21 B16 B20 60.5(2) . . ?
B12 B16 B20 108.3(3) . . ?
B17 B16 B20 109.1(3) . . ?
C2 B6 B2 59.72(19) . . ?
C2 B6 B7 106.6(3) . . ?
B2 B6 B7 60.0(2) . . ?
C2 B6 B11 105.8(3) . . ?
B2 B6 B11 108.1(3) . . ?
B7 B6 B11 60.3(2) . . ?
C2 B6 B10 58.8(2) . . ?
B2 B6 B10 108.2(3) . . ?
B7 B6 B10 108.6(3) . . ?
B11 B6 B10 60.2(2) . . ?
B3 B8 B11 108.3(3) . . ?
B3 B8 B4 60.4(2) . . ?
B11 B8 B4 108.4(3) . . ?
B3 B8 B9 108.5(3) . . ?
B11 B8 B9 60.3(2) . . ?
B4 B8 B9 60.1(2) . . ?
B3 B8 B7 59.9(2) . . ?
B11 B8 B7 60.0(2) . . ?
B4 B8 B7 108.2(3) . . ?
B9 B8 B7 108.3(3) . . ?
B5 B9 B10 59.9(2) . . ?
B5 B9 B8 107.5(3) . . ?
B10 B9 B8 107.7(3) . . ?
B5 B9 B4 59.9(2) . . ?
B10 B9 B4 108.1(3) . . ?
B8 B9 B4 59.9(2) . . ?
B5 B9 B11 107.5(3) . . ?
B10 B9 B11 59.9(2) . . ?
B8 B9 B11 59.7(2) . . ?
B4 B9 B11 107.7(3) . . ?

loop_
_geom_bond_atom_site_label_1
_geom_bond_atom_site_label_2
_geom_bond_distance
_geom_bond_site_symmetry_2
_geom_bond_publ_flag
Br1 B1 1.891(4) . ?
Cl2 C25 1.721(6) . ?
Cl1 C25 1.969(8) . ?
C7 C8 1.414(5) . ?
C7 C6 1.416(5) . ?
C7 C11 1.424(5) . ?
C8 C14 1.419(5) . ?
C8 C9 1.420(5) . ?
C5 C6 1.371(4) . ?
C5 C10 1.426(4) . ?
C5 C2 1.506(4) . ?
C1 B1 1.596(5) . ?
C1 B2 1.718(4) . ?
C1 C2 1.719(4) . ?
C1 B3 1.719(5) . ?
C1 B4 1.723(5) . ?
C1 B5 1.751(5) . ?
C2 B6 1.708(5) . ?
C2 B10 1.713(5) . ?
C2 B5 1.725(5) . ?
C2 B2 1.732(5) . ?
C10 C9 1.363(5) . ?
C3 B1 1.597(5) . ?
C3 B13 1.716(5) . ?
C3 B14 1.727(5) . ?
C3 B15 1.730(5) . ?
C3 C4 1.736(4) . ?
C3 B12 1.751(5) . ?
C11 C12 1.364(5) . ?
C19 C20 1.372(5) . ?
C19 C18 1.406(5) . ?
C4 C15 1.509(4) . ?
C4 B20 1.702(5) . ?
C4 B16 1.704(5) . ?
C4 B15 1.739(5) . ?
C4 B12 1.740(5) . ?
C17 C21 1.411(5) . ?
C17 C18 1.417(5) . ?
C17 C16 1.419(5) . ?
C15 C16 1.372(5) . ?
C15 C20 1.416(5) . ?
C18 C24 1.429(5) . ?
C21 C22 1.360(5) . ?
C14 C13 1.376(5) . ?
C12 C13 1.408(6) . ?
C22 C23 1.415(6) . ?
C24 C23 1.359(5) . ?
B15 B14 1.772(5) . ?
B15 B19 1.781(5) . ?
B15 B20 1.781(5) . ?
B2 B6 1.770(5) . ?
B2 B7 1.775(5) . ?
B2 B3 1.784(5) . ?
B18 B14 1.770(5) . ?
B18 B21 1.784(6) . ?
B18 B17 1.786(6) . ?
B18 B19 1.788(5) . ?
B18 B13 1.790(6) . ?
B19 B14 1.767(5) . ?
B19 B20 1.775(5) . ?
B19 B21 1.780(6) . ?
B4 B5 1.774(5) . ?
B4 B8 1.784(5) . ?
B4 B9 1.787(6) . ?
B4 B3 1.788(5) . ?
B3 B8 1.773(5) . ?
B3 B7 1.780(5) . ?
B10 B5 1.771(5) . ?
B10 B6 1.781(5) . ?
B10 B9 1.783(6) . ?
B10 B11 1.785(5) . ?
B21 B16 1.768(6) . ?
B21 B20 1.787(6) . ?
B21 B17 1.801(6) . ?
B11 B6 1.780(5) . ?
B11 B8 1.781(6) . ?
B11 B7 1.786(6) . ?
B11 B9 1.793(6) . ?
B7 B6 1.778(5) . ?
B7 B8 1.791(5) . ?
B13 B14 1.779(5) . ?
B13 B17 1.779(6) . ?
B13 B12 1.785(5) . ?
B20 B16 1.779(6) . ?
B12 B17 1.757(5) . ?
B12 B16 1.770(6) . ?
B5 B9 1.764(5) . ?
B17 B16 1.771(6) . ?
B8 B9 1.786(6) . ?

loop_
_geom_torsion_atom_site_label_1
_geom_torsion_atom_site_label_2
_geom_torsion_atom_site_label_3
_geom_torsion_atom_site_label_4
_geom_torsion
_geom_torsion_site_symmetry_1
_geom_torsion_site_symmetry_2
_geom_torsion_site_symmetry_3
_geom_torsion_site_symmetry_4
_geom_torsion_publ_flag
C6 C7 C8 C14 178.4(3) . . . . ?
C11 C7 C8 C14 -1.6(5) . . . . ?
C6 C7 C8 C9 -1.5(5) . . . . ?
C11 C7 C8 C9 178.5(3) . . . . ?
C10 C5 C6 C7 -0.5(5) . . . . ?
C2 C5 C6 C7 -175.6(3) . . . . ?
C8 C7 C6 C5 1.5(5) . . . . ?
C11 C7 C6 C5 -178.5(3) . . . . ?
C6 C5 C2 B6 135.9(3) . . . . ?
C10 C5 C2 B6 -39.2(4) . . . . ?
C6 C5 C2 B10 61.6(4) . . . . ?
C10 C5 C2 B10 -113.5(3) . . . . ?
C6 C5 C2 C1 -83.0(4) . . . . ?
C10 C5 C2 C1 101.9(3) . . . . ?
C6 C5 C2 B5 -11.4(4) . . . . ?
C10 C5 C2 B5 173.5(3) . . . . ?
C6 C5 C2 B2 -152.2(3) . . . . ?
C10 C5 C2 B2 32.7(4) . . . . ?
B1 C1 C2 C5 3.9(4) . . . . ?
B2 C1 C2 C5 -106.5(3) . . . . ?
B3 C1 C2 C5 -146.2(3) . . . . ?
B4 C1 C2 C5 146.9(3) . . . . ?
B5 C1 C2 C5 109.2(3) . . . . ?
B1 C1 C2 B6 148.6(3) . . . . ?
B2 C1 C2 B6 38.2(2) . . . . ?
B3 C1 C2 B6 -1.5(3) . . . . ?
B4 C1 C2 B6 -68.4(3) . . . . ?
B5 C1 C2 B6 -106.0(3) . . . . ?
B1 C1 C2 B10 -144.0(3) . . . . ?
B2 C1 C2 B10 105.6(3) . . . . ?
B3 C1 C2 B10 65.9(3) . . . . ?
B4 C1 C2 B10 -1.0(3) . . . . ?
B5 C1 C2 B10 -38.7(2) . . . . ?
B1 C1 C2 B5 -105.3(3) . . . . ?
B2 C1 C2 B5 144.3(3) . . . . ?
B3 C1 C2 B5 104.6(3) . . . . ?
B4 C1 C2 B5 37.7(2) . . . . ?
B1 C1 C2 B2 110.4(3) . . . . ?
B3 C1 C2 B2 -39.7(2) . . . . ?
B4 C1 C2 B2 -106.6(3) . . . . ?
B5 C1 C2 B2 -144.3(3) . . . . ?
C6 C5 C10 C9 -0.5(5) . . . . ?
C2 C5 C10 C9 174.7(3) . . . . ?
C8 C7 C11 C12 1.7(5) . . . . ?
C6 C7 C11 C12 -178.2(3) . . . . ?
B1 C3 C4 C15 -4.7(4) . . . . ?
B13 C3 C4 C15 -147.5(3) . . . . ?
B14 C3 C4 C15 146.3(3) . . . . ?
B15 C3 C4 C15 106.7(3) . . . . ?
B12 C3 C4 C15 -108.6(3) . . . . ?
B1 C3 C4 B20 -149.8(3) . . . . ?
B13 C3 C4 B20 67.5(3) . . . . ?
B14 C3 C4 B20 1.3(3) . . . . ?
B15 C3 C4 B20 -38.4(2) . . . . ?
B12 C3 C4 B20 106.3(3) . . . . ?
B1 C3 C4 B16 142.7(3) . . . . ?
B13 C3 C4 B16 0.0(3) . . . . ?
B14 C3 C4 B16 -66.2(3) . . . . ?
B15 C3 C4 B16 -105.9(3) . . . . ?
B12 C3 C4 B16 38.8(3) . . . . ?
B1 C3 C4 B15 -111.4(3) . . . . ?
B13 C3 C4 B15 105.9(3) . . . . ?
B14 C3 C4 B15 39.7(2) . . . . ?
B12 C3 C4 B15 144.7(3) . . . . ?
B1 C3 C4 B12 103.9(3) . . . . ?
B13 C3 C4 B12 -38.8(2) . . . . ?
B14 C3 C4 B12 -105.0(3) . . . . ?
B15 C3 C4 B12 -144.7(3) . . . . ?
B20 C4 C15 C16 -101.9(4) . . . . ?
B16 C4 C15 C16 -28.4(5) . . . . ?
C3 C4 C15 C16 115.8(3) . . . . ?
B15 C4 C15 C16 -174.1(3) . . . . ?
B12 C4 C15 C16 44.2(4) . . . . ?
B20 C4 C15 C20 73.6(4) . . . . ?
B16 C4 C15 C20 147.2(3) . . . . ?
C3 C4 C15 C20 -68.6(4) . . . . ?
B15 C4 C15 C20 1.5(4) . . . . ?
B12 C4 C15 C20 -140.2(3) . . . . ?
C20 C19 C18 C17 -1.7(5) . . . . ?
C20 C19 C18 C24 179.0(3) . . . . ?
C21 C17 C18 C19 179.5(3) . . . . ?
C16 C17 C18 C19 0.4(5) . . . . ?
C21 C17 C18 C24 -1.1(5) . . . . ?
C16 C17 C18 C24 179.7(3) . . . . ?
C18 C17 C21 C22 -0.4(5) . . . . ?
C16 C17 C21 C22 178.7(3) . . . . ?
C20 C15 C16 C17 -1.5(5) . . . . ?
C4 C15 C16 C17 174.2(3) . . . . ?
C21 C17 C16 C15 -177.9(3) . . . . ?
C18 C17 C16 C15 1.2(5) . . . . ?
C7 C8 C14 C13 0.3(5) . . . . ?
C9 C8 C14 C13 -179.7(3) . . . . ?
C5 C10 C9 C8 0.4(5) . . . . ?
C7 C8 C9 C10 0.6(5) . . . . ?
C14 C8 C9 C10 -179.4(3) . . . . ?
C18 C19 C20 C15 1.5(5) . . . . ?
C16 C15 C20 C19 0.1(5) . . . . ?
C4 C15 C20 C19 -175.5(3) . . . . ?
C7 C11 C12 C13 -0.7(5) . . . . ?
C17 C21 C22 C23 1.1(6) . . . . ?
C8 C14 C13 C12 0.7(5) . . . . ?
C11 C12 C13 C14 -0.5(6) . . . . ?
C19 C18 C24 C23 -178.6(3) . . . . ?
C17 C18 C24 C23 2.0(5) . . . . ?
C18 C24 C23 C22 -1.4(5) . . . . ?
C21 C22 C23 C24 -0.2(6) . . . . ?
B2 C1 B1 C3 -38.3(4) . . . . ?
C2 C1 B1 C3 -109.6(3) . . . . ?
B3 C1 B1 C3 36.7(4) . . . . ?
B4 C1 B1 C3 111.2(3) . . . . ?
B5 C1 B1 C3 -178.2(3) . . . . ?
B2 C1 B1 Br1 147.7(2) . . . . ?
C2 C1 B1 Br1 76.4(3) . . . . ?
B3 C1 B1 Br1 -137.3(2) . . . . ?
B4 C1 B1 Br1 -62.8(3) . . . . ?
B5 C1 B1 Br1 7.8(4) . . . . ?
B13 C3 B1 C1 -75.1(4) . . . . ?
B14 C3 B1 C1 -0.5(5) . . . . ?
B15 C3 B1 C1 74.6(4) . . . . ?
C4 C3 B1 C1 145.8(3) . . . . ?
B12 C3 B1 C1 -145.9(3) . . . . ?
B13 C3 B1 Br1 98.8(3) . . . . ?
B14 C3 B1 Br1 173.5(2) . . . . ?
B15 C3 B1 Br1 -111.4(3) . . . . ?
C4 C3 B1 Br1 -40.2(4) . . . . ?
B12 C3 B1 Br1 28.1(3) . . . . ?
B1 C3 B15 C4 108.5(3) . . . . ?
B13 C3 B15 C4 -99.9(3) . . . . ?
B14 C3 B15 C4 -136.6(2) . . . . ?
B12 C3 B15 C4 -32.5(2) . . . . ?
B1 C3 B15 B14 -114.9(3) . . . . ?
B13 C3 B15 B14 36.7(2) . . . . ?
C4 C3 B15 B14 136.6(2) . . . . ?
B12 C3 B15 B14 104.1(3) . . . . ?
B1 C3 B15 B19 -153.4(3) . . . . ?
B13 C3 B15 B19 -1.8(3) . . . . ?
B14 C3 B15 B19 -38.5(2) . . . . ?
C4 C3 B15 B19 98.1(3) . . . . ?
B12 C3 B15 B19 65.7(3) . . . . ?
B1 C3 B15 B20 144.1(3) . . . . ?
B13 C3 B15 B20 -64.4(3) . . . . ?
B14 C3 B15 B20 -101.0(3) . . . . ?
C4 C3 B15 B20 35.6(2) . . . . ?
B12 C3 B15 B20 3.1(3) . . . . ?
C15 C4 B15 C3 -111.9(3) . . . . ?
B20 C4 B15 C3 138.8(3) . . . . ?
B16 C4 B15 C3 100.1(3) . . . . ?
B12 C4 B15 C3 32.7(2) . . . . ?
C15 C4 B15 B14 -149.9(3) . . . . ?
B20 C4 B15 B14 100.9(3) . . . . ?
B16 C4 B15 B14 62.2(3) . . . . ?
C3 C4 B15 B14 -37.9(2) . . . . ?
B12 C4 B15 B14 -5.2(3) . . . . ?
C15 C4 B15 B19 148.0(3) . . . . ?
B20 C4 B15 B19 38.7(2) . . . . ?
B16 C4 B15 B19 0.0(3) . . . . ?
C3 C4 B15 B19 -100.1(3) . . . . ?
B12 C4 B15 B19 -67.4(3) . . . . ?
C15 C4 B15 B20 109.3(3) . . . . ?
B16 C4 B15 B20 -38.7(3) . . . . ?
C3 C4 B15 B20 -138.8(3) . . . . ?
B12 C4 B15 B20 -106.1(3) . . . . ?
B1 C1 B2 C2 -109.2(3) . . . . ?
B3 C1 B2 C2 137.5(3) . . . . ?
B4 C1 B2 C2 99.6(3) . . . . ?
B5 C1 B2 C2 32.7(2) . . . . ?
B1 C1 B2 B6 -145.2(3) . . . . ?
C2 C1 B2 B6 -36.0(2) . . . . ?
B3 C1 B2 B6 101.5(3) . . . . ?
B4 C1 B2 B6 63.7(3) . . . . ?
B5 C1 B2 B6 -3.3(3) . . . . ?
B1 C1 B2 B7 151.8(3) . . . . ?
C2 C1 B2 B7 -99.0(3) . . . . ?
B3 C1 B2 B7 38.4(2) . . . . ?
B4 C1 B2 B7 0.6(3) . . . . ?
B5 C1 B2 B7 -66.3(3) . . . . ?
B1 C1 B2 B3 113.4(3) . . . . ?
C2 C1 B2 B3 -137.5(3) . . . . ?
B4 C1 B2 B3 -37.8(3) . . . . ?
B5 C1 B2 B3 -104.8(3) . . . . ?
C5 C2 B2 C1 110.2(3) . . . . ?
B6 C2 B2 C1 -138.6(2) . . . . ?
B10 C2 B2 C1 -101.2(3) . . . . ?
B5 C2 B2 C1 -33.4(2) . . . . ?
C5 C2 B2 B6 -111.2(3) . . . . ?
B10 C2 B2 B6 37.5(3) . . . . ?
C1 C2 B2 B6 138.6(2) . . . . ?
B5 C2 B2 B6 105.2(3) . . . . ?
C5 C2 B2 B7 -150.0(3) . . . . ?
B6 C2 B2 B7 -38.8(2) . . . . ?
B10 C2 B2 B7 -1.4(3) . . . . ?
C1 C2 B2 B7 99.8(3) . . . . ?
B5 C2 B2 B7 66.4(3) . . . . ?
C5 C2 B2 B3 147.3(3) . . . . ?
B6 C2 B2 B3 -101.6(3) . . . . ?
B10 C2 B2 B3 -64.1(3) . . . . ?
C1 C2 B2 B3 37.1(2) . . . . ?
B5 C2 B2 B3 3.7(3) . . . . ?
C3 B15 B19 B14 38.2(2) . . . . ?
C4 B15 B19 B14 100.7(3) . . . . ?
B20 B15 B19 B14 138.4(3) . . . . ?
C3 B15 B19 B20 -100.2(3) . . . . ?
C4 B15 B19 B20 -37.7(2) . . . . ?
B14 B15 B19 B20 -138.4(3) . . . . ?
C3 B15 B19 B21 -62.4(3) . . . . ?
C4 B15 B19 B21 0.1(3) . . . . ?
B14 B15 B19 B21 -100.6(3) . . . . ?
B20 B15 B19 B21 37.8(3) . . . . ?
C3 B15 B19 B18 1.0(3) . . . . ?
C4 B15 B19 B18 63.5(3) . . . . ?
B14 B15 B19 B18 -37.2(2) . . . . ?
B20 B15 B19 B18 101.3(3) . . . . ?
B21 B18 B19 B14 -138.5(3) . . . . ?
B17 B18 B19 B14 -100.2(3) . . . . ?
B13 B18 B19 B14 -37.2(2) . . . . ?
B14 B18 B19 B20 100.8(3) . . . . ?
B21 B18 B19 B20 -37.7(3) . . . . ?
B17 B18 B19 B20 0.6(4) . . . . ?
B13 B18 B19 B20 63.6(3) . . . . ?
B14 B18 B19 B21 138.5(3) . . . . ?
B17 B18 B19 B21 38.2(3) . . . . ?
B13 B18 B19 B21 101.2(3) . . . . ?
B14 B18 B19 B15 37.3(2) . . . . ?
B21 B18 B19 B15 -101.2(3) . . . . ?
B17 B18 B19 B15 -63.0(3) . . . . ?
B13 B18 B19 B15 0.0(3) . . . . ?
B1 C1 B4 B5 106.2(3) . . . . ?
B2 C1 B4 B5 -102.3(3) . . . . ?
C2 C1 B4 B5 -36.9(2) . . . . ?
B3 C1 B4 B5 -140.1(3) . . . . ?
B1 C1 B4 B8 -152.4(3) . . . . ?
B2 C1 B4 B8 -0.9(3) . . . . ?
C2 C1 B4 B8 64.4(3) . . . . ?
B3 C1 B4 B8 -38.7(2) . . . . ?
B5 C1 B4 B8 101.3(3) . . . . ?
B1 C1 B4 B9 145.0(3) . . . . ?
B2 C1 B4 B9 -63.5(3) . . . . ?
C2 C1 B4 B9 1.9(3) . . . . ?
B3 C1 B4 B9 -101.3(3) . . . . ?
B5 C1 B4 B9 38.8(2) . . . . ?
B1 C1 B4 B3 -113.7(3) . . . . ?
B2 C1 B4 B3 37.8(3) . . . . ?
C2 C1 B4 B3 103.2(3) . . . . ?
B5 C1 B4 B3 140.1(3) . . . . ?
B1 C1 B3 B8 148.2(3) . . . . ?
B2 C1 B3 B8 -101.4(3) . . . . ?
C2 C1 B3 B8 -62.6(3) . . . . ?
B4 C1 B3 B8 39.2(3) . . . . ?
B5 C1 B3 B8 1.7(3) . . . . ?
B1 C1 B3 B7 -148.6(3) . . . . ?
B2 C1 B3 B7 -38.3(2) . . . . ?
C2 C1 B3 B7 0.5(3) . . . . ?
B4 C1 B3 B7 102.4(3) . . . . ?
B5 C1 B3 B7 64.9(3) . . . . ?
B1 C1 B3 B2 -110.3(3) . . . . ?
C2 C1 B3 B2 38.8(2) . . . . ?
B4 C1 B3 B2 140.6(3) . . . . ?
B5 C1 B3 B2 103.2(3) . . . . ?
B1 C1 B3 B4 109.1(3) . . . . ?
B2 C1 B3 B4 -140.6(3) . . . . ?
C2 C1 B3 B4 -101.8(3) . . . . ?
B5 C1 B3 B4 -37.5(3) . . . . ?
C2 B2 B3 C1 -37.5(2) . . . . ?
B6 B2 B3 C1 -98.9(3) . . . . ?
B7 B2 B3 C1 -136.4(3) . . . . ?
C1 B2 B3 B8 98.0(3) . . . . ?
C2 B2 B3 B8 60.5(3) . . . . ?
B6 B2 B3 B8 -0.9(3) . . . . ?
B7 B2 B3 B8 -38.4(2) . . . . ?
C1 B2 B3 B7 136.4(3) . . . . ?
C2 B2 B3 B7 98.9(3) . . . . ?
B6 B2 B3 B7 37.5(2) . . . . ?
C1 B2 B3 B4 34.6(2) . . . . ?
C2 B2 B3 B4 -2.9(3) . . . . ?
B6 B2 B3 B4 -64.3(3) . . . . ?
B7 B2 B3 B4 -101.8(3) . . . . ?
B5 B4 B3 C1 35.8(2) . . . . ?
B8 B4 B3 C1 135.5(3) . . . . ?
B9 B4 B3 C1 98.5(3) . . . . ?
C1 B4 B3 B8 -135.5(3) . . . . ?
B5 B4 B3 B8 -99.7(3) . . . . ?
B9 B4 B3 B8 -37.0(3) . . . . ?
C1 B4 B3 B7 -97.7(3) . . . . ?
B5 B4 B3 B7 -61.9(3) . . . . ?
B8 B4 B3 B7 37.8(2) . . . . ?
B9 B4 B3 B7 0.8(3) . . . . ?
C1 B4 B3 B2 -34.6(2) . . . . ?
B5 B4 B3 B2 1.2(3) . . . . ?
B8 B4 B3 B2 100.9(3) . . . . ?
B9 B4 B3 B2 63.9(3) . . . . ?
C5 C2 B10 B5 -109.3(3) . . . . ?
B6 C2 B10 B5 140.3(3) . . . . ?
C1 C2 B10 B5 38.3(2) . . . . ?
B2 C2 B10 B5 103.2(3) . . . . ?
C5 C2 B10 B6 110.4(3) . . . . ?
C1 C2 B10 B6 -102.0(3) . . . . ?
B5 C2 B10 B6 -140.3(3) . . . . ?
B2 C2 B10 B6 -37.1(2) . . . . ?
C5 C2 B10 B9 -147.9(3) . . . . ?
B6 C2 B10 B9 101.7(3) . . . . ?
C1 C2 B10 B9 -0.3(3) . . . . ?
B5 C2 B10 B9 -38.6(2) . . . . ?
B2 C2 B10 B9 64.6(3) . . . . ?
C5 C2 B10 B11 149.2(3) . . . . ?
B6 C2 B10 B11 38.8(3) . . . . ?
C1 C2 B10 B11 -63.2(3) . . . . ?
B5 C2 B10 B11 -101.5(3) . . . . ?
B2 C2 B10 B11 1.7(3) . . . . ?
B14 B19 B21 B16 -63.6(3) . . . . ?
B20 B19 B21 B16 37.6(3) . . . . ?
B15 B19 B21 B16 -0.2(4) . . . . ?
B18 B19 B21 B16 -100.5(3) . . . . ?
B14 B19 B21 B18 37.0(2) . . . . ?
B20 B19 B21 B18 138.1(3) . . . . ?
B15 B19 B21 B18 100.4(3) . . . . ?
B14 B19 B21 B20 -101.1(3) . . . . ?
B15 B19 B21 B20 -37.7(3) . . . . ?
B18 B19 B21 B20 -138.1(3) . . . . ?
B14 B19 B21 B17 -0.8(3) . . . . ?
B20 B19 B21 B17 100.3(3) . . . . ?
B15 B19 B21 B17 62.5(3) . . . . ?
B18 B19 B21 B17 -37.8(3) . . . . ?
B14 B18 B21 B16 63.8(3) . . . . ?
B17 B18 B21 B16 -36.8(3) . . . . ?
B19 B18 B21 B16 100.7(3) . . . . ?
B13 B18 B21 B16 0.5(4) . . . . ?
B14 B18 B21 B19 -36.9(3) . . . . ?
B17 B18 B21 B19 -137.4(3) . . . . ?
B13 B18 B21 B19 -100.2(3) . . . . ?
B14 B18 B21 B20 0.4(4) . . . . ?
B17 B18 B21 B20 -100.1(3) . . . . ?
B19 B18 B21 B20 37.3(3) . . . . ?
B13 B18 B21 B20 -62.9(3) . . . . ?
B14 B18 B21 B17 100.6(3) . . . . ?
B19 B18 B21 B17 137.4(3) . . . . ?
B13 B18 B21 B17 37.2(3) . . . . ?
C2 B10 B11 B6 -38.1(2) . . . . ?
B5 B10 B11 B6 -100.3(3) . . . . ?
B9 B10 B11 B6 -137.9(3) . . . . ?
C2 B10 B11 B8 62.4(3) . . . . ?
B5 B10 B11 B8 0.3(3) . . . . ?
B6 B10 B11 B8 100.6(3) . . . . ?
B9 B10 B11 B8 -37.3(3) . . . . ?
C2 B10 B11 B7 -1.3(4) . . . . ?
B5 B10 B11 B7 -63.4(3) . . . . ?
B6 B10 B11 B7 36.9(3) . . . . ?
B9 B10 B11 B7 -101.0(3) . . . . ?
C2 B10 B11 B9 99.7(3) . . . . ?
B5 B10 B11 B9 37.6(3) . . . . ?
B6 B10 B11 B9 137.9(3) . . . . ?
C1 B2 B7 B6 100.3(3) . . . . ?
C2 B2 B7 B6 38.0(2) . . . . ?
B3 B2 B7 B6 138.2(3) . . . . ?
C1 B2 B7 B3 -37.9(2) . . . . ?
C2 B2 B7 B3 -100.2(3) . . . . ?
B6 B2 B7 B3 -138.2(3) . . . . ?
C1 B2 B7 B11 62.9(3) . . . . ?
C2 B2 B7 B11 0.5(3) . . . . ?
B6 B2 B7 B11 -37.5(2) . . . . ?
B3 B2 B7 B11 100.7(3) . . . . ?
C1 B2 B7 B8 0.0(3) . . . . ?
C2 B2 B7 B8 -62.4(3) . . . . ?
B6 B2 B7 B8 -100.4(3) . . . . ?
B3 B2 B7 B8 37.8(2) . . . . ?
C1 B3 B7 B2 37.8(2) . . . . ?
B8 B3 B7 B2 137.2(3) . . . . ?
B4 B3 B7 B2 99.6(3) . . . . ?
C1 B3 B7 B6 0.5(3) . . . . ?
B8 B3 B7 B6 100.0(3) . . . . ?
B2 B3 B7 B6 -37.3(2) . . . . ?
B4 B3 B7 B6 62.3(3) . . . . ?
C1 B3 B7 B11 -62.8(3) . . . . ?
B8 B3 B7 B11 36.7(2) . . . . ?
B2 B3 B7 B11 -100.6(3) . . . . ?
B4 B3 B7 B11 -1.0(3) . . . . ?
C1 B3 B7 B8 -99.4(3) . . . . ?
B2 B3 B7 B8 -137.2(3) . . . . ?
B4 B3 B7 B8 -37.6(2) . . . . ?
B6 B11 B7 B2 37.4(2) . . . . ?
B8 B11 B7 B2 -100.1(3) . . . . ?
B10 B11 B7 B2 0.5(4) . . . . ?
B9 B11 B7 B2 -62.8(3) . . . . ?
B8 B11 B7 B6 -137.5(3) . . . . ?
B10 B11 B7 B6 -36.9(3) . . . . ?
B9 B11 B7 B6 -100.2(3) . . . . ?
B6 B11 B7 B3 100.9(3) . . . . ?
B8 B11 B7 B3 -36.6(2) . . . . ?
B10 B11 B7 B3 64.0(3) . . . . ?
B9 B11 B7 B3 0.8(3) . . . . ?
B6 B11 B7 B8 137.5(3) . . . . ?
B10 B11 B7 B8 100.6(3) . . . . ?
B9 B11 B7 B8 37.3(2) . . . . ?
B1 C3 B13 B14 115.7(3) . . . . ?
B15 C3 B13 B14 -36.5(3) . . . . ?
C4 C3 B13 B14 -101.4(3) . . . . ?
B12 C3 B13 B14 -139.3(3) . . . . ?
B1 C3 B13 B17 -143.2(3) . . . . ?
B14 C3 B13 B17 101.0(3) . . . . ?
B15 C3 B13 B17 64.6(3) . . . . ?
C4 C3 B13 B17 -0.4(3) . . . . ?
B12 C3 B13 B17 -38.3(3) . . . . ?
B1 C3 B13 B12 -105.0(3) . . . . ?
B14 C3 B13 B12 139.3(3) . . . . ?
B15 C3 B13 B12 102.8(3) . . . . ?
C4 C3 B13 B12 37.9(2) . . . . ?
B1 C3 B13 B18 154.0(3) . . . . ?
B14 C3 B13 B18 38.3(2) . . . . ?
B15 C3 B13 B18 1.8(3) . . . . ?
C4 C3 B13 B18 -63.1(3) . . . . ?
B12 C3 B13 B18 -101.0(3) . . . . ?
B14 B18 B13 C3 -38.2(2) . . . . ?
B21 B18 B13 C3 62.1(3) . . . . ?
B17 B18 B13 C3 99.7(3) . . . . ?
B19 B18 B13 C3 -1.1(3) . . . . ?
B21 B18 B13 B14 100.2(3) . . . . ?
B17 B18 B13 B14 137.9(3) . . . . ?
B19 B18 B13 B14 37.1(2) . . . . ?
B14 B18 B13 B17 -137.9(3) . . . . ?
B21 B18 B13 B17 -37.6(3) . . . . ?
B19 B18 B13 B17 -100.8(3) . . . . ?
B14 B18 B13 B12 -101.0(3) . . . . ?
B21 B18 B13 B12 -0.7(3) . . . . ?
B17 B18 B13 B12 36.9(2) . . . . ?
B19 B18 B13 B12 -63.9(3) . . . . ?
B1 C3 B14 B19 149.4(3) . . . . ?
B13 C3 B14 B19 -102.5(3) . . . . ?
B15 C3 B14 B19 39.0(2) . . . . ?
C4 C3 B14 B19 0.0(3) . . . . ?
B12 C3 B14 B19 -64.2(3) . . . . ?
B1 C3 B14 B18 -147.0(3) . . . . ?
B13 C3 B14 B18 -38.9(3) . . . . ?
B15 C3 B14 B18 102.6(3) . . . . ?
C4 C3 B14 B18 63.6(3) . . . . ?
B12 C3 B14 B18 -0.6(3) . . . . ?
B1 C3 B14 B15 110.4(3) . . . . ?
B13 C3 B14 B15 -141.5(3) . . . . ?
C4 C3 B14 B15 -39.0(2) . . . . ?
B12 C3 B14 B15 -103.2(3) . . . . ?
B1 C3 B14 B13 -108.1(3) . . . . ?
B15 C3 B14 B13 141.5(3) . . . . ?
C4 C3 B14 B13 102.5(3) . . . . ?
B12 C3 B14 B13 38.3(3) . . . . ?
B20 B19 B14 C3 -1.2(3) . . . . ?
B21 B19 B14 C3 62.6(3) . . . . ?
B15 B19 B14 C3 -38.5(2) . . . . ?
B18 B19 B14 C3 99.7(3) . . . . ?
B20 B19 B14 B18 -100.9(3) . . . . ?
B21 B19 B14 B18 -37.1(2) . . . . ?
B15 B19 B14 B18 -138.2(3) . . . . ?
B20 B19 B14 B15 37.3(2) . . . . ?
B21 B19 B14 B15 101.1(3) . . . . ?
B18 B19 B14 B15 138.2(3) . . . . ?
B20 B19 B14 B13 -63.0(3) . . . . ?
B21 B19 B14 B13 0.8(3) . . . . ?
B15 B19 B14 B13 -100.3(3) . . . . ?
B18 B19 B14 B13 37.9(2) . . . . ?
B21 B18 B14 C3 -63.3(3) . . . . ?
B17 B18 B14 C3 0.6(3) . . . . ?
B19 B18 B14 C3 -100.2(3) . . . . ?
B13 B18 B14 C3 38.0(2) . . . . ?
B21 B18 B14 B19 36.9(3) . . . . ?
B17 B18 B14 B19 100.8(3) . . . . ?
B13 B18 B14 B19 138.2(3) . . . . ?
B21 B18 B14 B15 -0.9(4) . . . . ?
B17 B18 B14 B15 63.0(3) . . . . ?
B19 B18 B14 B15 -37.8(2) . . . . ?
B13 B18 B14 B15 100.4(3) . . . . ?
B21 B18 B14 B13 -101.3(3) . . . . ?
B17 B18 B14 B13 -37.4(3) . . . . ?
B19 B18 B14 B13 -138.2(3) . . . . ?
C4 B15 B14 C3 38.4(2) . . . . ?
B19 B15 B14 C3 136.1(3) . . . . ?
B20 B15 B14 C3 99.1(3) . . . . ?
C3 B15 B14 B19 -136.1(3) . . . . ?
C4 B15 B14 B19 -97.7(3) . . . . ?
B20 B15 B14 B19 -37.0(2) . . . . ?
C3 B15 B14 B18 -98.2(3) . . . . ?
C4 B15 B14 B18 -59.8(3) . . . . ?
B19 B15 B14 B18 37.9(2) . . . . ?
B20 B15 B14 B18 0.9(3) . . . . ?
C3 B15 B14 B13 -33.9(2) . . . . ?
C4 B15 B14 B13 4.4(3) . . . . ?
B19 B15 B14 B13 102.2(3) . . . . ?
B20 B15 B14 B13 65.2(3) . . . . ?
B17 B13 B14 C3 -98.7(3) . . . . ?
B12 B13 B14 C3 -36.4(2) . . . . ?
B18 B13 B14 C3 -136.2(3) . . . . ?
C3 B13 B14 B19 98.3(3) . . . . ?
B17 B13 B14 B19 -0.4(3) . . . . ?
B12 B13 B14 B19 61.9(3) . . . . ?
B18 B13 B14 B19 -38.0(2) . . . . ?
C3 B13 B14 B18 136.2(3) . . . . ?
B17 B13 B14 B18 37.5(2) . . . . ?
B12 B13 B14 B18 99.9(3) . . . . ?
C3 B13 B14 B15 34.2(2) . . . . ?
B17 B13 B14 B15 -64.5(3) . . . . ?
B12 B13 B14 B15 -2.2(3) . . . . ?
B18 B13 B14 B15 -102.0(3) . . . . ?
C15 C4 B20 B19 -148.2(3) . . . . ?
B16 C4 B20 B19 100.6(3) . . . . ?
C3 C4 B20 B19 -2.0(3) . . . . ?
B15 C4 B20 B19 -39.2(2) . . . . ?
B12 C4 B20 B19 63.6(3) . . . . ?
C15 C4 B20 B16 111.2(3) . . . . ?
C3 C4 B20 B16 -102.6(3) . . . . ?
B15 C4 B20 B16 -139.8(3) . . . . ?
B12 C4 B20 B16 -37.0(3) . . . . ?
C15 C4 B20 B15 -109.0(3) . . . . ?
B16 C4 B20 B15 139.8(3) . . . . ?
C3 C4 B20 B15 37.2(2) . . . . ?
B12 C4 B20 B15 102.8(3) . . . . ?
C15 C4 B20 B21 149.1(3) . . . . ?
B16 C4 B20 B21 37.9(2) . . . . ?
C3 C4 B20 B21 -64.7(3) . . . . ?
B15 C4 B20 B21 -101.9(3) . . . . ?
B12 C4 B20 B21 0.9(3) . . . . ?
B14 B19 B20 C4 2.0(3) . . . . ?
B21 B19 B20 C4 -98.7(3) . . . . ?
B15 B19 B20 C4 39.1(2) . . . . ?
B18 B19 B20 C4 -61.2(3) . . . . ?
B14 B19 B20 B16 63.5(3) . . . . ?
B21 B19 B20 B16 -37.2(3) . . . . ?
B15 B19 B20 B16 100.7(3) . . . . ?
B18 B19 B20 B16 0.3(3) . . . . ?
B14 B19 B20 B15 -37.2(2) . . . . ?
B21 B19 B20 B15 -137.9(3) . . . . ?
B18 B19 B20 B15 -100.4(3) . . . . ?
B14 B19 B20 B21 100.7(3) . . . . ?
B15 B19 B20 B21 137.9(3) . . . . ?
B18 B19 B20 B21 37.5(3) . . . . ?
C3 B15 B20 C4 -36.6(2) . . . . ?
B14 B15 B20 C4 -98.7(3) . . . . ?
B19 B15 B20 C4 -135.6(3) . . . . ?
C3 B15 B20 B19 99.1(3) . . . . ?
C4 B15 B20 B19 135.6(3) . . . . ?
B14 B15 B20 B19 36.9(2) . . . . ?
C3 B15 B20 B16 -1.3(3) . . . . ?
C4 B15 B20 B16 35.3(2) . . . . ?
B14 B15 B20 B16 -63.4(3) . . . . ?
B19 B15 B20 B16 -100.4(3) . . . . ?
C3 B15 B20 B21 61.5(3) . . . . ?
C4 B15 B20 B21 98.0(3) . . . . ?
B14 B15 B20 B21 -0.7(4) . . . . ?
B19 B15 B20 B21 -37.6(3) . . . . ?
B16 B21 B20 C4 -37.5(2) . . . . ?
B19 B21 B20 C4 100.4(3) . . . . ?
B18 B21 B20 C4 62.9(3) . . . . ?
B17 B21 B20 C4 -0.1(3) . . . . ?
B16 B21 B20 B19 -137.9(3) . . . . ?
B18 B21 B20 B19 -37.5(3) . . . . ?
B17 B21 B20 B19 -100.6(3) . . . . ?
B19 B21 B20 B16 137.9(3) . . . . ?
B18 B21 B20 B16 100.4(3) . . . . ?
B17 B21 B20 B16 37.4(3) . . . . ?
B16 B21 B20 B15 -100.3(3) . . . . ?
B19 B21 B20 B15 37.7(3) . . . . ?
B18 B21 B20 B15 0.1(4) . . . . ?
B17 B21 B20 B15 -62.9(3) . . . . ?
C15 C4 B12 C3 111.7(3) . . . . ?
B20 C4 B12 C3 -100.5(3) . . . . ?
B16 C4 B12 C3 -138.0(3) . . . . ?
B15 C4 B12 C3 -32.4(2) . . . . ?
C15 C4 B12 B17 -149.1(3) . . . . ?
B20 C4 B12 B17 -1.3(3) . . . . ?
B16 C4 B12 B17 -38.7(3) . . . . ?
C3 C4 B12 B17 99.2(3) . . . . ?
B15 C4 B12 B17 66.8(3) . . . . ?
C15 C4 B12 B16 -110.3(3) . . . . ?
B20 C4 B12 B16 37.5(3) . . . . ?
C3 C4 B12 B16 138.0(3) . . . . ?
B15 C4 B12 B16 105.6(3) . . . . ?
C15 C4 B12 B13 148.0(3) . . . . ?
B20 C4 B12 B13 -64.2(3) . . . . ?
B16 C4 B12 B13 -101.7(3) . . . . ?
C3 C4 B12 B13 36.3(2) . . . . ?
B15 C4 B12 B13 3.9(3) . . . . ?
B1 C3 B12 C4 -110.9(3) . . . . ?
B13 C3 B12 C4 137.9(3) . . . . ?
B14 C3 B12 C4 99.5(3) . . . . ?
B15 C3 B12 C4 32.6(2) . . . . ?
B1 C3 B12 B17 149.9(3) . . . . ?
B13 C3 B12 B17 38.7(3) . . . . ?
B14 C3 B12 B17 0.3(3) . . . . ?
B15 C3 B12 B17 -66.6(3) . . . . ?
C4 C3 B12 B17 -99.2(3) . . . . ?
B1 C3 B12 B16 -147.1(3) . . . . ?
B13 C3 B12 B16 101.7(3) . . . . ?
B14 C3 B12 B16 63.2(3) . . . . ?
B15 C3 B12 B16 -3.7(3) . . . . ?
C4 C3 B12 B16 -36.2(2) . . . . ?
B1 C3 B12 B13 111.2(3) . . . . ?
B14 C3 B12 B13 -38.4(3) . . . . ?
B15 C3 B12 B13 -105.3(3) . . . . ?
C4 C3 B12 B13 -137.9(3) . . . . ?
C3 B13 B12 C4 -37.0(2) . . . . ?
B14 B13 B12 C4 -1.0(3) . . . . ?
B17 B13 B12 C4 99.1(3) . . . . ?
B18 B13 B12 C4 61.7(3) . . . . ?
B14 B13 B12 C3 36.1(2) . . . . ?
B17 B13 B12 C3 136.1(3) . . . . ?
B18 B13 B12 C3 98.7(3) . . . . ?
C3 B13 B12 B17 -136.1(3) . . . . ?
B14 B13 B12 B17 -100.0(3) . . . . ?
B18 B13 B12 B17 -37.3(3) . . . . ?
C3 B13 B12 B16 -98.0(3) . . . . ?
B14 B13 B12 B16 -62.0(3) . . . . ?
B17 B13 B12 B16 38.1(3) . . . . ?
B18 B13 B12 B16 0.7(3) . . . . ?
C5 C2 B5 C1 -110.1(3) . . . . ?
B6 C2 B5 C1 100.5(3) . . . . ?
B10 C2 B5 C1 138.5(3) . . . . ?
B2 C2 B5 C1 32.9(2) . . . . ?
C5 C2 B5 B9 150.6(3) . . . . ?
B6 C2 B5 B9 1.1(3) . . . . ?
B10 C2 B5 B9 39.2(3) . . . . ?
C1 C2 B5 B9 -99.3(3) . . . . ?
B2 C2 B5 B9 -66.5(3) . . . . ?
C5 C2 B5 B10 111.4(3) . . . . ?
B6 C2 B5 B10 -38.1(3) . . . . ?
C1 C2 B5 B10 -138.5(3) . . . . ?
B2 C2 B5 B10 -105.6(3) . . . . ?
C5 C2 B5 B4 -145.9(3) . . . . ?
B6 C2 B5 B4 64.7(3) . . . . ?
B10 C2 B5 B4 102.7(3) . . . . ?
C1 C2 B5 B4 -35.8(2) . . . . ?
B2 C2 B5 B4 -2.9(3) . . . . ?
B1 C1 B5 C2 110.4(3) . . . . ?
B2 C1 B5 C2 -33.0(2) . . . . ?
B3 C1 B5 C2 -100.9(3) . . . . ?
B4 C1 B5 C2 -138.9(3) . . . . ?
B1 C1 B5 B9 -150.0(3) . . . . ?
B2 C1 B5 B9 66.5(3) . . . . ?
C2 C1 B5 B9 99.5(3) . . . . ?
B3 C1 B5 B9 -1.4(3) . . . . ?
B4 C1 B5 B9 -39.4(2) . . . . ?
B1 C1 B5 B10 146.6(3) . . . . ?
B2 C1 B5 B10 3.1(3) . . . . ?
C2 C1 B5 B10 36.2(2) . . . . ?
B3 C1 B5 B10 -64.8(3) . . . . ?
B4 C1 B5 B10 -102.7(3) . . . . ?
B1 C1 B5 B4 -110.7(3) . . . . ?
B2 C1 B5 B4 105.9(3) . . . . ?
C2 C1 B5 B4 138.9(3) . . . . ?
B3 C1 B5 B4 38.0(3) . . . . ?
B6 B10 B5 C2 34.8(2) . . . . ?
B9 B10 B5 C2 135.9(3) . . . . ?
B11 B10 B5 C2 97.9(3) . . . . ?
C2 B10 B5 C1 -36.4(2) . . . . ?
B6 B10 B5 C1 -1.6(3) . . . . ?
B9 B10 B5 C1 99.4(3) . . . . ?
B11 B10 B5 C1 61.4(3) . . . . ?
C2 B10 B5 B9 -135.9(3) . . . . ?
B6 B10 B5 B9 -101.1(3) . . . . ?
B11 B10 B5 B9 -38.0(3) . . . . ?
C2 B10 B5 B4 -98.2(3) . . . . ?
B6 B10 B5 B4 -63.4(3) . . . . ?
B9 B10 B5 B4 37.7(3) . . . . ?
B11 B10 B5 B4 -0.3(3) . . . . ?
C1 B4 B5 C2 36.1(2) . . . . ?
B8 B4 B5 C2 -61.7(3) . . . . ?
B9 B4 B5 C2 -99.5(3) . . . . ?
B3 B4 B5 C2 1.0(3) . . . . ?
B8 B4 B5 C1 -97.8(3) . . . . ?
B9 B4 B5 C1 -135.6(3) . . . . ?
B3 B4 B5 C1 -35.1(2) . . . . ?
C1 B4 B5 B9 135.6(3) . . . . ?
B8 B4 B5 B9 37.8(3) . . . . ?
B3 B4 B5 B9 100.5(3) . . . . ?
C1 B4 B5 B10 98.0(3) . . . . ?
B8 B4 B5 B10 0.2(3) . . . . ?
B9 B4 B5 B10 -37.6(3) . . . . ?
B3 B4 B5 B10 62.9(3) . . . . ?
C4 B12 B17 B16 37.7(2) . . . . ?
C3 B12 B17 B16 99.9(3) . . . . ?
B13 B12 B17 B16 137.6(3) . . . . ?
C4 B12 B17 B13 -99.9(3) . . . . ?
C3 B12 B17 B13 -37.7(2) . . . . ?
B16 B12 B17 B13 -137.6(3) . . . . ?
C4 B12 B17 B18 -62.1(3) . . . . ?
C3 B12 B17 B18 0.1(4) . . . . ?
B16 B12 B17 B18 -99.8(3) . . . . ?
B13 B12 B17 B18 37.8(3) . . . . ?
C4 B12 B17 B21 1.1(3) . . . . ?
C3 B12 B17 B21 63.3(3) . . . . ?
B16 B12 B17 B21 -36.6(3) . . . . ?
B13 B12 B17 B21 101.0(3) . . . . ?
C3 B13 B17 B12 38.7(2) . . . . ?
B14 B13 B17 B12 100.8(3) . . . . ?
B18 B13 B17 B12 138.1(3) . . . . ?
C3 B13 B17 B16 0.6(4) . . . . ?
B14 B13 B17 B16 62.7(3) . . . . ?
B12 B13 B17 B16 -38.1(3) . . . . ?
B18 B13 B17 B16 100.0(3) . . . . ?
C3 B13 B17 B18 -99.4(3) . . . . ?
B14 B13 B17 B18 -37.3(2) . . . . ?
B12 B13 B17 B18 -138.1(3) . . . . ?
C3 B13 B17 B21 -62.2(3) . . . . ?
B14 B13 B17 B21 -0.1(3) . . . . ?
B12 B13 B17 B21 -100.9(3) . . . . ?
B18 B13 B17 B21 37.2(3) . . . . ?
B14 B18 B17 B12 -0.4(4) . . . . ?
B21 B18 B17 B12 100.3(3) . . . . ?
B19 B18 B17 B12 62.4(4) . . . . ?
B13 B18 B17 B12 -37.9(3) . . . . ?
B14 B18 B17 B16 -64.1(3) . . . . ?
B21 B18 B17 B16 36.7(3) . . . . ?
B19 B18 B17 B16 -1.2(4) . . . . ?
B13 B18 B17 B16 -101.6(3) . . . . ?
B14 B18 B17 B13 37.5(3) . . . . ?
B21 B18 B17 B13 138.3(3) . . . . ?
B19 B18 B17 B13 100.4(3) . . . . ?
B14 B18 B17 B21 -100.7(3) . . . . ?
B19 B18 B17 B21 -37.9(3) . . . . ?
B13 B18 B17 B21 -138.3(3) . . . . ?
B16 B21 B17 B12 37.0(3) . . . . ?
B19 B21 B17 B12 -63.5(3) . . . . ?
B18 B21 B17 B12 -101.5(3) . . . . ?
B20 B21 B17 B12 -0.6(4) . . . . ?
B19 B21 B17 B16 -100.5(3) . . . . ?
B18 B21 B17 B16 -138.5(3) . . . . ?
B20 B21 B17 B16 -37.6(3) . . . . ?
B16 B21 B17 B13 101.1(3) . . . . ?
B19 B21 B17 B13 0.6(4) . . . . ?
B18 B21 B17 B13 -37.4(3) . . . . ?
B20 B21 B17 B13 63.5(3) . . . . ?
B16 B21 B17 B18 138.5(3) . . . . ?
B19 B21 B17 B18 38.0(2) . . . . ?
B20 B21 B17 B18 100.9(3) . . . . ?
C15 C4 B16 B21 -147.5(3) . . . . ?
B20 C4 B16 B21 -38.5(3) . . . . ?
C3 C4 B16 B21 64.4(3) . . . . ?
B15 C4 B16 B21 -0.1(4) . . . . ?
B12 C4 B16 B21 102.7(3) . . . . ?
C15 C4 B16 B12 109.8(3) . . . . ?
B20 C4 B16 B12 -141.2(3) . . . . ?
C3 C4 B16 B12 -38.2(2) . . . . ?
B15 C4 B16 B12 -102.8(3) . . . . ?
C15 C4 B16 B17 148.4(3) . . . . ?
B20 C4 B16 B17 -102.6(3) . . . . ?
C3 C4 B16 B17 0.4(3) . . . . ?
B15 C4 B16 B17 -64.2(3) . . . . ?
B12 C4 B16 B17 38.6(3) . . . . ?
C15 C4 B16 B20 -109.0(3) . . . . ?
C3 C4 B16 B20 103.0(3) . . . . ?
B15 C4 B16 B20 38.4(3) . . . . ?
B12 C4 B16 B20 141.2(3) . . . . ?
B19 B21 B16 C4 0.2(4) . . . . ?
B18 B21 B16 C4 -63.3(3) . . . . ?
B20 B21 B16 C4 37.6(3) . . . . ?
B17 B21 B16 C4 -100.2(3) . . . . ?
B19 B21 B16 B12 63.5(3) . . . . ?
B18 B21 B16 B12 0.0(4) . . . . ?
B20 B21 B16 B12 100.9(3) . . . . ?
B17 B21 B16 B12 -36.9(3) . . . . ?
B19 B21 B16 B17 100.4(3) . . . . ?
B18 B21 B16 B17 36.9(3) . . . . ?
B20 B21 B16 B17 137.8(3) . . . . ?
B19 B21 B16 B20 -37.4(3) . . . . ?
B18 B21 B16 B20 -100.9(3) . . . . ?
B17 B21 B16 B20 -137.8(3) . . . . ?
C3 B12 B16 C4 37.0(2) . . . . ?
B17 B12 B16 C4 136.0(3) . . . . ?
B13 B12 B16 C4 98.0(3) . . . . ?
C4 B12 B16 B21 -98.4(3) . . . . ?
C3 B12 B16 B21 -61.5(3) . . . . ?
B17 B12 B16 B21 37.6(3) . . . . ?
B13 B12 B16 B21 -0.4(4) . . . . ?
C4 B12 B16 B17 -136.0(3) . . . . ?
C3 B12 B16 B17 -99.1(3) . . . . ?
B13 B12 B16 B17 -38.1(3) . . . . ?
C4 B12 B16 B20 -34.2(2) . . . . ?
C3 B12 B16 B20 2.7(3) . . . . ?
B17 B12 B16 B20 101.8(3) . . . . ?
B13 B12 B16 B20 63.7(3) . . . . ?
B12 B17 B16 C4 -38.9(2) . . . . ?
B13 B17 B16 C4 -0.6(4) . . . . ?
B18 B17 B16 C4 63.1(3) . . . . ?
B21 B17 B16 C4 99.9(3) . . . . ?
B12 B17 B16 B21 -138.7(3) . . . . ?
B13 B17 B16 B21 -100.5(3) . . . . ?
B18 B17 B16 B21 -36.8(3) . . . . ?
B13 B17 B16 B12 38.3(3) . . . . ?
B18 B17 B16 B12 101.9(3) . . . . ?
B21 B17 B16 B12 138.7(3) . . . . ?
B12 B17 B16 B20 -100.5(3) . . . . ?
B13 B17 B16 B20 -62.2(4) . . . . ?
B18 B17 B16 B20 1.4(4) . . . . ?
B21 B17 B16 B20 38.2(3) . . . . ?
B19 B20 B16 C4 -99.1(3) . . . . ?
B15 B20 B16 C4 -35.8(2) . . . . ?
B21 B20 B16 C4 -136.6(3) . . . . ?
C4 B20 B16 B21 136.6(3) . . . . ?
B19 B20 B16 B21 37.5(3) . . . . ?
B15 B20 B16 B21 100.8(3) . . . . ?
C4 B20 B16 B12 34.9(2) . . . . ?
B19 B20 B16 B12 -64.2(3) . . . . ?
B15 B20 B16 B12 -0.9(3) . . . . ?
B21 B20 B16 B12 -101.7(3) . . . . ?
C4 B20 B16 B17 98.1(3) . . . . ?
B19 B20 B16 B17 -1.1(4) . . . . ?
B15 B20 B16 B17 62.3(3) . . . . ?
B21 B20 B16 B17 -38.5(3) . . . . ?
C5 C2 B6 B2 107.5(3) . . . . ?
B10 C2 B6 B2 -141.1(3) . . . . ?
C1 C2 B6 B2 -37.3(2) . . . . ?
B5 C2 B6 B2 -103.3(3) . . . . ?
C5 C2 B6 B7 146.5(3) . . . . ?
B10 C2 B6 B7 -102.1(3) . . . . ?
C1 C2 B6 B7 1.7(3) . . . . ?
B5 C2 B6 B7 -64.3(3) . . . . ?
B2 C2 B6 B7 39.0(2) . . . . ?
C5 C2 B6 B11 -150.5(3) . . . . ?
B10 C2 B6 B11 -39.0(3) . . . . ?
C1 C2 B6 B11 64.8(3) . . . . ?
B5 C2 B6 B11 -1.3(3) . . . . ?
B2 C2 B6 B11 102.0(3) . . . . ?
C5 C2 B6 B10 -111.5(3) . . . . ?
C1 C2 B6 B10 103.8(3) . . . . ?
B5 C2 B6 B10 37.8(3) . . . . ?
B2 C2 B6 B10 141.1(3) . . . . ?
C1 B2 B6 C2 36.6(2) . . . . ?
B7 B2 B6 C2 135.9(3) . . . . ?
B3 B2 B6 C2 98.5(3) . . . . ?
C1 B2 B6 B7 -99.3(3) . . . . ?
C2 B2 B6 B7 -135.9(3) . . . . ?
B3 B2 B6 B7 -37.4(2) . . . . ?
C1 B2 B6 B11 -61.5(3) . . . . ?
C2 B2 B6 B11 -98.1(3) . . . . ?
B7 B2 B6 B11 37.7(2) . . . . ?
B3 B2 B6 B11 0.3(3) . . . . ?
C1 B2 B6 B10 2.1(3) . . . . ?
C2 B2 B6 B10 -34.5(2) . . . . ?
B7 B2 B6 B10 101.4(3) . . . . ?
B3 B2 B6 B10 64.0(3) . . . . ?
B2 B7 B6 C2 -38.8(2) . . . . ?
B3 B7 B6 C2 -1.4(3) . . . . ?
B11 B7 B6 C2 99.1(3) . . . . ?
B8 B7 B6 C2 61.4(3) . . . . ?
B3 B7 B6 B2 37.5(2) . . . . ?
B11 B7 B6 B2 137.9(3) . . . . ?
B8 B7 B6 B2 100.3(3) . . . . ?
B2 B7 B6 B11 -137.9(3) . . . . ?
B3 B7 B6 B11 -100.5(3) . . . . ?
B8 B7 B6 B11 -37.7(3) . . . . ?
B2 B7 B6 B10 -100.8(3) . . . . ?
B3 B7 B6 B10 -63.3(3) . . . . ?
B11 B7 B6 B10 37.2(2) . . . . ?
B8 B7 B6 B10 -0.5(3) . . . . ?
B8 B11 B6 C2 -62.3(3) . . . . ?
B10 B11 B6 C2 38.4(2) . . . . ?
B7 B11 B6 C2 -100.3(3) . . . . ?
B9 B11 B6 C2 0.9(4) . . . . ?
B8 B11 B6 B2 0.4(3) . . . . ?
B10 B11 B6 B2 101.1(3) . . . . ?
B7 B11 B6 B2 -37.6(2) . . . . ?
B9 B11 B6 B2 63.6(3) . . . . ?
B8 B11 B6 B7 38.0(2) . . . . ?
B10 B11 B6 B7 138.7(3) . . . . ?
B9 B11 B6 B7 101.3(3) . . . . ?
B8 B11 B6 B10 -100.7(3) . . . . ?
B7 B11 B6 B10 -138.7(3) . . . . ?
B9 B11 B6 B10 -37.5(3) . . . . ?
B5 B10 B6 C2 -35.1(2) . . . . ?
B9 B10 B6 C2 -97.9(3) . . . . ?
B11 B10 B6 C2 -135.7(3) . . . . ?
C2 B10 B6 B2 34.8(2) . . . . ?
B5 B10 B6 B2 -0.3(3) . . . . ?
B9 B10 B6 B2 -63.0(3) . . . . ?
B11 B10 B6 B2 -100.9(3) . . . . ?
C2 B10 B6 B7 98.5(3) . . . . ?
B5 B10 B6 B7 63.4(3) . . . . ?
B9 B10 B6 B7 0.6(3) . . . . ?
B11 B10 B6 B7 -37.2(3) . . . . ?
C2 B10 B6 B11 135.7(3) . . . . ?
B5 B10 B6 B11 100.6(3) . . . . ?
B9 B10 B6 B11 37.8(3) . . . . ?
C1 B3 B8 B11 62.6(3) . . . . ?
B7 B3 B8 B11 -36.9(2) . . . . ?
B2 B3 B8 B11 1.1(3) . . . . ?
B4 B3 B8 B11 101.2(3) . . . . ?
C1 B3 B8 B4 -38.6(2) . . . . ?
B7 B3 B8 B4 -138.1(3) . . . . ?
B2 B3 B8 B4 -100.1(3) . . . . ?
C1 B3 B8 B9 -1.3(3) . . . . ?
B7 B3 B8 B9 -100.9(3) . . . . ?
B2 B3 B8 B9 -62.9(3) . . . . ?
B4 B3 B8 B9 37.2(3) . . . . ?
C1 B3 B8 B7 99.6(3) . . . . ?
B2 B3 B8 B7 38.0(2) . . . . ?
B4 B3 B8 B7 138.1(3) . . . . ?
B6 B11 B8 B3 -0.9(3) . . . . ?
B10 B11 B8 B3 -64.2(3) . . . . ?
B7 B11 B8 B3 36.9(2) . . . . ?
B9 B11 B8 B3 -101.4(3) . . . . ?
B6 B11 B8 B4 63.0(3) . . . . ?
B10 B11 B8 B4 -0.2(4) . . . . ?
B7 B11 B8 B4 100.8(3) . . . . ?
B9 B11 B8 B4 -37.4(3) . . . . ?
B6 B11 B8 B9 100.5(3) . . . . ?
B10 B11 B8 B9 37.2(3) . . . . ?
B7 B11 B8 B9 138.3(3) . . . . ?
B6 B11 B8 B7 -37.8(2) . . . . ?
B10 B11 B8 B7 -101.1(3) . . . . ?
B9 B11 B8 B7 -138.3(3) . . . . ?
C1 B4 B8 B3 38.3(2) . . . . ?
B5 B4 B8 B3 101.1(3) . . . . ?
B9 B4 B8 B3 138.6(3) . . . . ?
C1 B4 B8 B11 -62.7(3) . . . . ?
B5 B4 B8 B11 0.0(3) . . . . ?
B9 B4 B8 B11 37.5(3) . . . . ?
B3 B4 B8 B11 -101.0(3) . . . . ?
C1 B4 B8 B9 -100.3(3) . . . . ?
B5 B4 B8 B9 -37.5(2) . . . . ?
B3 B4 B8 B9 -138.6(3) . . . . ?
C1 B4 B8 B7 0.9(3) . . . . ?
B5 B4 B8 B7 63.6(3) . . . . ?
B9 B4 B8 B7 101.1(3) . . . . ?
B3 B4 B8 B7 -37.5(3) . . . . ?
B2 B7 B8 B3 -38.1(2) . . . . ?
B6 B7 B8 B3 -101.0(3) . . . . ?
B11 B7 B8 B3 -138.8(3) . . . . ?
B2 B7 B8 B11 100.7(3) . . . . ?
B6 B7 B8 B11 37.8(2) . . . . ?
B3 B7 B8 B11 138.8(3) . . . . ?
B2 B7 B8 B4 -0.5(4) . . . . ?
B6 B7 B8 B4 -63.4(3) . . . . ?
B3 B7 B8 B4 37.6(3) . . . . ?
B11 B7 B8 B4 -101.2(3) . . . . ?
B2 B7 B8 B9 63.1(3) . . . . ?
B6 B7 B8 B9 0.2(3) . . . . ?
B3 B7 B8 B9 101.3(3) . . . . ?
B11 B7 B8 B9 -37.5(3) . . . . ?
C2 B5 B9 B10 -38.3(2) . . . . ?
C1 B5 B9 B10 -100.2(3) . . . . ?
B4 B5 B9 B10 -138.5(3) . . . . ?
C2 B5 B9 B8 62.4(3) . . . . ?
C1 B5 B9 B8 0.5(3) . . . . ?
B10 B5 B9 B8 100.7(3) . . . . ?
B4 B5 B9 B8 -37.8(3) . . . . ?
C2 B5 B9 B4 100.3(3) . . . . ?
C1 B5 B9 B4 38.3(2) . . . . ?
B10 B5 B9 B4 138.5(3) . . . . ?
C2 B5 B9 B11 -0.5(4) . . . . ?
C1 B5 B9 B11 -62.4(3) . . . . ?
B10 B5 B9 B11 37.8(3) . . . . ?
B4 B5 B9 B11 -100.7(3) . . . . ?
C2 B10 B9 B5 38.5(2) . . . . ?
B6 B10 B9 B5 99.9(3) . . . . ?
B11 B10 B9 B5 137.5(3) . . . . ?
C2 B10 B9 B8 -61.8(3) . . . . ?
B5 B10 B9 B8 -100.4(3) . . . . ?
B6 B10 B9 B8 -0.5(4) . . . . ?
B11 B10 B9 B8 37.2(3) . . . . ?
C2 B10 B9 B4 1.4(3) . . . . ?
B5 B10 B9 B4 -37.1(2) . . . . ?
B6 B10 B9 B4 62.8(3) . . . . ?
B11 B10 B9 B4 100.4(3) . . . . ?
C2 B10 B9 B11 -99.0(3) . . . . ?
B5 B10 B9 B11 -137.5(3) . . . . ?
B6 B10 B9 B11 -37.6(3) . . . . ?
B3 B8 B9 B5 0.5(4) . . . . ?
B11 B8 B9 B5 -100.4(3) . . . . ?
B4 B8 B9 B5 37.9(3) . . . . ?
B7 B8 B9 B5 -63.0(3) . . . . ?
B3 B8 B9 B10 63.7(3) . . . . ?
B11 B8 B9 B10 -37.2(3) . . . . ?
B4 B8 B9 B10 101.0(3) . . . . ?
B7 B8 B9 B10 0.2(4) . . . . ?
B3 B8 B9 B4 -37.3(3) . . . . ?
B11 B8 B9 B4 -138.3(3) . . . . ?
B7 B8 B9 B4 -100.9(3) . . . . ?
B3 B8 B9 B11 100.9(3) . . . . ?
B4 B8 B9 B11 138.3(3) . . . . ?
B7 B8 B9 B11 37.4(3) . . . . ?
C1 B4 B9 B5 -39.1(2) . . . . ?
B8 B4 B9 B5 -137.4(3) . . . . ?
B3 B4 B9 B5 -100.6(3) . . . . ?
C1 B4 B9 B10 -2.0(3) . . . . ?
B5 B4 B9 B10 37.1(2) . . . . ?
B8 B4 B9 B10 -100.4(3) . . . . ?
B3 B4 B9 B10 -63.6(3) . . . . ?
C1 B4 B9 B8 98.3(3) . . . . ?
B5 B4 B9 B8 137.4(3) . . . . ?
B3 B4 B9 B8 36.8(2) . . . . ?
C1 B4 B9 B11 61.2(3) . . . . ?
B5 B4 B9 B11 100.4(3) . . . . ?
B8 B4 B9 B11 -37.1(2) . . . . ?
B3 B4 B9 B11 -0.3(3) . . . . ?
B6 B11 B9 B5 -0.3(4) . . . . ?
B8 B11 B9 B5 100.4(3) . . . . ?
B10 B11 B9 B5 -37.8(3) . . . . ?
B7 B11 B9 B5 62.9(3) . . . . ?
B6 B11 B9 B10 37.5(3) . . . . ?
B8 B11 B9 B10 138.2(3) . . . . ?
B7 B11 B9 B10 100.7(3) . . . . ?
B6 B11 B9 B8 -100.7(3) . . . . ?
B10 B11 B9 B8 -138.2(3) . . . . ?
B7 B11 B9 B8 -37.5(2) . . . . ?
B6 B11 B9 B4 -63.5(3) . . . . ?
B8 B11 B9 B4 37.2(3) . . . . ?
B10 B11 B9 B4 -101.0(3) . . . . ?
B7 B11 B9 B4 -0.3(3) . . . . ?
